data_7130716
loop_
_publ_author_name
'Zhang, Ting'
'Hou, Yuhan'
'Hou, Baoshan'
'Zhao, Liang'
'Wang, Xinlong'
'Qin, Chao'
'Su, Zhongmin'

_publ_section_title
;
 High-nuclear polyoxovanadates assembled from pentagonal building blocks
;
_journal_name_full 'Chemical Communications'
_journal_paper_doi 10.1039/D2CC04436F
_journal_year 2022
_chemical_formula_moiety 'C92 H70 Na7 O96 P14 V18 W4, 18[C2N1H8], 2[C3N1O1H10]'
_chemical_formula_sum 'C132 H206 N13 Na7 O110 P14 V18 W4'
_chemical_formula_weight 5981.92
_space_group_crystal_system orthorhombic
_space_group_IT_number 62
_space_group_name_Hall '-P 2ac 2n'
_space_group_name_H-M_alt 'P n m a'
_atom_sites_solution_hydrogens geom
_atom_sites_solution_primary dual
_audit_creation_date 2022-08-29
_audit_creation_method
;
Olex2 1.5-beta
(compiled 2022.04.07 svn.rca3783a0 for OlexSys, GUI svn.r6498)
;
_audit_update_record
;
2022-08-30 deposited with the CCDC.	2022-09-06 downloaded from the CCDC.
;
_cell_angle_alpha 90
_cell_angle_beta 90
_cell_angle_gamma 90
_cell_formula_units_Z 4
_cell_length_a 37.4678(17)
_cell_length_b 28.5413(10)
_cell_length_c 20.4155(8)
_cell_measurement_reflns_used 9591
_cell_measurement_temperature 173(2)
_cell_measurement_theta_max 57.000
_cell_measurement_theta_min 1.953
_cell_volume 21831.9(15)
_computing_cell_refinement 'SAINT+ Ver. 2016.5-0 (Bruker-AXS, 2016)'
_computing_data_collection 'APEX3 Ver. 2016.5-0 (Bruker-AXS, 2016)'
_computing_data_reduction 'SAINT+ Ver. 2016.5-0 (Bruker-AXS, 2016)'
_computing_molecular_graphics 'OLEX2 (Dolomanov et al., 2009)'
_computing_publication_material 'OLEX2 (Dolomanov et al., 2009)'
_computing_structure_refinement 'XL (Sheldrick, 2015b)'
_computing_structure_solution 'XT (Sheldrick, 2015a)'
_diffrn_ambient_temperature 173.02
_diffrn_detector 'charge-coupled device (CCD) area detector'
_diffrn_detector_area_resol_mean 7.9
_diffrn_detector_type 'Bruker D8 VENTURE'
_diffrn_measured_fraction_theta_full 0.985
_diffrn_measured_fraction_theta_max 0.985
_diffrn_measurement_device 'three-circle diffractometer'
_diffrn_measurement_device_type 'Bruker D8 VENTURE'
_diffrn_measurement_method '0.60\ % \ w and 0.6\ % \ f scans'
_diffrn_radiation_collimation '0.5 mm double- pinhole'
_diffrn_radiation_detector 'Bruker D8 VENTURE'
_diffrn_radiation_monochromator 'equatorially mounted graphite'
_diffrn_radiation_probe x-ray
_diffrn_radiation_type 'Cu K\a'
_diffrn_radiation_wavelength 1.54178
_diffrn_radiation_xray_symbol K-L~3~
_diffrn_reflns_av_R_equivalents 0.0964
_diffrn_reflns_av_unetI/netI 0.0758
_diffrn_reflns_Laue_measured_fraction_full 0.985
_diffrn_reflns_Laue_measured_fraction_max 0.985
_diffrn_reflns_limit_h_max 34
_diffrn_reflns_limit_h_min -43
_diffrn_reflns_limit_k_max 30
_diffrn_reflns_limit_k_min -33
_diffrn_reflns_limit_l_max 22
_diffrn_reflns_limit_l_min -23
_diffrn_reflns_number 100373
_diffrn_reflns_point_group_measured_fraction_full 0.985
_diffrn_reflns_point_group_measured_fraction_max 0.985
_diffrn_reflns_theta_full 63.900
_diffrn_reflns_theta_max 63.900
_diffrn_reflns_theta_min 2.358
_diffrn_source 'microfocus sealed X-ray tube'
_diffrn_source_current 1.0
_diffrn_source_power 0.05
_diffrn_source_type 'Incoatec I\ms'
_diffrn_source_voltage 50.0
_exptl_absorpt_coefficient_mu 11.876
_exptl_absorpt_correction_T_max 0.110
_exptl_absorpt_correction_T_min 0.093
_exptl_absorpt_correction_type multi-scan
_exptl_absorpt_process_details 'SADABS-2016/2 (Krause et al., 2015) was used for absorption correction.'
_exptl_crystal_colour colorless
_exptl_crystal_density_diffrn 1.820
_exptl_crystal_density_method 'not measured'
_exptl_crystal_description block
_exptl_crystal_F_000 11864
_exptl_crystal_size_max 0.24
_exptl_crystal_size_mid 0.22
_exptl_crystal_size_min 0.2
_refine_diff_density_max 2.581
_refine_diff_density_min -3.143
_refine_diff_density_rms 0.199
_refine_ls_extinction_method none
_refine_ls_goodness_of_fit_ref 1.046
_refine_ls_hydrogen_treatment constr
_refine_ls_matrix_type full
_refine_ls_number_parameters 1021
_refine_ls_number_reflns 18209
_refine_ls_number_restraints 2508
_refine_ls_restrained_S_all 1.108
_refine_ls_R_factor_all 0.1405
_refine_ls_R_factor_gt 0.0988
_refine_ls_shift/su_max 0.001
_refine_ls_shift/su_mean 0.000
_refine_ls_structure_factor_coef Fsqd
_refine_ls_weighting_details 'w=1/[\s^2^(Fo^2^)+(0.1315P)^2^+378.1234P] where P=(Fo^2^+2Fc^2^)/3'
_refine_ls_weighting_scheme calc
_refine_ls_wR_factor_gt 0.2526
_refine_ls_wR_factor_ref 0.2844
_reflns_Friedel_coverage 0.000
_reflns_number_gt 11717
_reflns_number_total 18209
_reflns_threshold_expression 'I > 2\s(I)'
_cod_data_source_file d2cc04436f2.cif
_cod_data_source_block V18W4P14
_cod_database_code 7130716
_shelx_shelxl_version_number 2019/2
_shelx_space_group_comment
;
The symmetry employed for this shelxl refinement is uniquely defined
by the following loop, which should always be used as a source of
symmetry information in preference to the above space-group names.
They are only intended as comments.
;
_shelx_estimated_absorpt_t_max 0.54
_shelx_estimated_absorpt_t_min 0.21
_olex2_refinement_description
;
1. Fixed Uiso
 At 1.2 times of:
  All C(H) groups
2. Restrained distances
 V1-O15 \\sim V9-O14 \\sim V9-O42 \\sim V9-O25 \\sim V9-O39 \\sim V7-O43 \\sim
V2-O47 \\sim V3-O23 \\sim V10-O37
 with sigma of 0.02
3. Uiso/Uaniso restraints and constraints
C24 \\sim C25 \\sim C26 \\sim C27 \\sim C28 \\sim C29 \\sim C36 \\sim C37 \\sim
C38 \\sim C39 \\sim C40 \\sim C41 \\sim C51 \\sim C1 \\sim C6 \\sim C5 \\sim C4
\\sim C3 \\sim C2 \\sim C48 \\sim C30 \\sim C31 \\sim C32 \\sim C33 \\sim C34
\\sim C35 \\sim C10 \\sim C9 \\sim C8 \\sim C7 \\sim C12 \\sim C11 \\sim C42
\\sim C47 \\sim C46 \\sim C45 \\sim C44 \\sim C43 \\sim C19 \\sim C20 \\sim C21
\\sim C22 \\sim C23 \\sim C52 \\sim C50 \\sim C49 \\sim C13 \\sim C18 \\sim C17
\\sim C16 \\sim C15 \\sim C14 \\sim O1 \\sim O2 \\sim O3 \\sim O4 \\sim O5
\\sim O6 \\sim O7 \\sim O8 \\sim O9 \\sim O10 \\sim O11 \\sim O12 \\sim O13
\\sim O14 \\sim O15 \\sim O16 \\sim O17 \\sim O18 \\sim O19 \\sim O20 \\sim O21
\\sim O22 \\sim O23 \\sim O24 \\sim O25 \\sim O26 \\sim O27 \\sim O28 \\sim O29
\\sim O30 \\sim O31 \\sim O32 \\sim O33 \\sim O34 \\sim O35 \\sim O36 \\sim O37
\\sim O38 \\sim O39 \\sim O40 \\sim O41 \\sim O42 \\sim O43 \\sim O44 \\sim O45
\\sim O46 \\sim O47 \\sim O48 \\sim O49 \\sim O50 \\sim O51 \\sim O52: within
3.8A with sigma of 0.01 and sigma for terminal atoms of 0.03 within 3.8A
4. Others
 Fixed Sof: C1(0.5) C6(0.5) H6(0.5) C5(0.5) H5(0.5) C4(0.5) H4(0.5) C3(0.5)
 H3(0.5) C2(0.5) H2(0.5) C13(0.5) C18(0.5) H18(0.5) C17(0.5) H17(0.5) C16(0.5)
 H16(0.5) C15(0.5) H15(0.5) C14(0.5) H14(0.5)
5.a Aromatic/amide H refined with riding coordinates:
 C25(H25), C26(H26), C27(H27), C28(H28), C29(H29), C37(H37), C38(H38),
 C39(H39), C6(H6), C5(H5), C4(H4), C3(H3), C2(H2), C31(H31), C32(H32), C33(H33),
  C34(H34), C35(H35), C10(H10), C9(H9), C8(H8), C12(H12), C11(H11), C47(H47),
 C46(H46), C45(H45), C44(H44), C43(H43), C20(H20), C21(H21), C22(H22), C23(H23),
  C52(H52), C18(H18), C17(H17), C16(H16), C15(H15), C14(H14)
5.b Fitted hexagon refined as free rotating group:
 C24(C25,C26,C27,C28,C29), C36(C37,C38,C39,C40,C41), C1(C6,C5,C4,C3,C2),
 C30(C31,C32,C33,C34,C35), C10(C9,C8,C7,C12,C11), C42(C47,C46,C45,C44,C43),
 C19(C20,C21,C22,C23,C52), C13(C18,C17,C16,C15,C14)
;
_smtbx_masks_void_probe_radius 1.2
_smtbx_masks_void_truncation_radius 1.2
_olex2_submission_special_instructions 'No special instructions were received'

loop_
_space_group_symop_operation_xyz
'x, y, z'
'-x+1/2, -y, z+1/2'
'-x, y+1/2, -z'
'x+1/2, -y+1/2, -z+1/2'
'-x, -y, -z'
'x-1/2, y, -z-1/2'
'x, -y-1/2, z'
'-x-1/2, y-1/2, z-1/2'

loop_
_atom_site_label
_atom_site_type_symbol
_atom_site_fract_x
_atom_site_fract_y
_atom_site_fract_z
_atom_site_U_iso_or_equiv
_atom_site_adp_type
_atom_site_occupancy
_atom_site_site_symmetry_order
_atom_site_calc_flag
_atom_site_refinement_flags_posn
_atom_site_refinement_flags_adp
_atom_site_refinement_flags_occupancy
_atom_site_disorder_assembly
_atom_site_disorder_group
W1 W 0.33521(2) 0.750000 0.16564(4) 0.0353(2) Uani 1 2 d S T P . .
W2 W 0.23418(4) 0.750000 0.20937(7) 0.0738(4) Uani 1 2 d S T P . .
W3 W 0.43485(2) 0.52053(2) 0.25207(3) 0.0564(3) Uani 1 1 d . . . . .
V1 V 0.32734(7) 0.68449(8) 0.02344(10) 0.0408(6) Uani 1 1 d D . . . .
V2 V 0.45872(9) 0.55834(11) 0.39053(12) 0.0648(8) Uani 1 1 d D . . . .
V3 V 0.50618(8) 0.57932(11) 0.23701(12) 0.0581(7) Uani 1 1 d D . . . .
V4 V 0.45857(10) 0.750000 0.14664(17) 0.0477(9) Uani 1 2 d S T P A .
V5 V 0.37228(9) 0.50168(9) 0.35302(12) 0.0576(8) Uani 1 1 d . . . . .
V6 V 0.25383(7) 0.63447(9) 0.27496(12) 0.0484(6) Uani 1 1 d . . . . .
V7 V 0.34723(8) 0.68554(10) 0.48427(11) 0.0560(7) Uani 1 1 d D . . . .
V8 V 0.36190(8) 0.50844(8) 0.17422(12) 0.0496(7) Uani 1 1 d . . . . .
V9 V 0.46654(12) 0.750000 0.31645(19) 0.0655(11) Uani 1 2 d DS T P B .
V10 V 0.44333(8) 0.55622(9) 0.10424(11) 0.0496(7) Uani 1 1 d D . . . .
P1 P 0.40013(15) 0.750000 0.0071(2) 0.0416(12) Uani 1 2 d S T P . .
P2 P 0.29966(12) 0.53175(13) 0.27473(17) 0.0509(10) Uani 1 1 d . . . . .
P3 P 0.41953(19) 0.750000 0.4681(3) 0.0601(16) Uani 1 2 d S T P . .
P4 P 0.36377(11) 0.57326(12) 0.04044(15) 0.0429(9) Uani 1 1 d . . . . .
P5 P 0.38407(13) 0.57519(15) 0.47413(17) 0.0574(11) Uani 1 1 d . . . . .
P6 P 0.25303(11) 0.65676(12) 0.11772(17) 0.0448(9) Uani 1 1 d . . . . .
P7 P 0.50898(13) 0.64905(19) 0.3628(2) 0.0682(13) Uani 1 1 d . . . . .
P8 P 0.49490(12) 0.64842(14) 0.10843(17) 0.0518(10) Uani 1 1 d . . . . .
Na1 Na 0.40372(15) 0.66135(17) 0.0883(2) 0.0430(12) Uani 1 1 d . . . . .
Na2 Na 0.32800(15) 0.62066(17) 0.1704(3) 0.0472(13) Uani 1 1 d . . . . .
Na3 Na 0.3738(3) 0.750000 0.3411(4) 0.068(3) Uani 1 2 d S T P B .
Na4 Na 0.41728(18) 0.6556(2) 0.3857(3) 0.0593(16) Uani 1 1 d . . . . .
O1 O 0.3775(3) 0.7050(3) 0.0012(4) 0.0460(17) Uani 1 1 d . U . . .
O2 O 0.4210(3) 0.5877(4) 0.4475(5) 0.0646(17) Uani 1 1 d . U . . .
O3 O 0.5236(4) 0.6242(4) 0.3026(6) 0.0771(19) Uani 1 1 d . U . . .
O4 O 0.4231(4) 0.750000 0.0694(6) 0.047(2) Uani 1 2 d S TU P A .
O5 O 0.2449(3) 0.7042(4) 0.2667(5) 0.0557(17) Uani 1 1 d . U . . .
O6 O 0.2662(3) 0.6336(3) 0.1802(5) 0.0527(16) Uani 1 1 d . U . . .
O7 O 0.2978(3) 0.6650(4) 0.4543(5) 0.0574(18) Uani 1 1 d . U . . .
O8 O 0.3100(4) 0.750000 0.0373(6) 0.048(2) Uani 1 2 d S TU P . .
O9 O 0.5081(3) 0.6334(4) 0.1756(5) 0.0636(16) Uani 1 1 d . U . . .
O10 O 0.2886(4) 0.750000 0.1819(6) 0.0496(19) Uani 1 2 d S TU P . .
O11 O 0.4529(3) 0.4658(4) 0.2459(5) 0.062(3) Uani 1 1 d . U . . .
O12 O 0.3479(3) 0.6207(3) 0.0408(4) 0.0545(17) Uani 1 1 d . U . . .
O13 O 0.3215(3) 0.5419(4) 0.2124(5) 0.0605(16) Uani 1 1 d . U . . .
O14 O 0.4306(3) 0.6992(3) 0.2923(4) 0.0561(15) Uani 1 1 d D U . . .
O15 O 0.3125(3) 0.6765(3) -0.0531(4) 0.054(2) Uani 1 1 d D U . . .
O16 O 0.4277(3) 0.6973(3) 0.1822(4) 0.0496(14) Uani 1 1 d . U . . .
O17 O 0.3653(3) 0.5371(4) 0.4353(5) 0.0659(18) Uani 1 1 d . U . . .
O18 O 0.4158(3) 0.6003(3) 0.2791(4) 0.0541(14) Uani 1 1 d . U . . .
O19 O 0.3512(3) 0.4558(4) 0.1555(5) 0.066(3) Uani 1 1 d . U . . .
O20 O 0.4115(3) 0.5204(3) 0.1620(4) 0.0541(16) Uani 1 1 d . U . . .
O21 O 0.3978(3) 0.7044(4) 0.4750(5) 0.0690(19) Uani 1 1 d . U . . .
O22 O 0.4880(3) 0.7015(3) 0.1050(5) 0.0568(17) Uani 1 1 d . U . . .
O23 O 0.5404(3) 0.5437(5) 0.2187(6) 0.080(3) Uani 1 1 d D U . . .
O24 O 0.4615(3) 0.6206(4) 0.0865(5) 0.0572(16) Uani 1 1 d . U . . .
O25 O 0.4992(3) 0.7034(4) 0.3473(6) 0.0752(18) Uani 1 1 d D U . . .
O26 O 0.2607(3) 0.6450(3) 0.3721(5) 0.0563(18) Uani 1 1 d . U . . .
O27 O 0.3511(3) 0.6744(3) 0.3676(4) 0.0549(15) Uani 1 1 d . U . . .
O28 O 0.3838(3) 0.5058(4) 0.2617(4) 0.0554(16) Uani 1 1 d . U . . .
O29 O 0.3226(3) 0.5193(4) 0.3325(5) 0.0649(19) Uani 1 1 d . U . . .
O30 O 0.3138(3) 0.6545(3) 0.2858(4) 0.0532(14) Uani 1 1 d . U . . .
O31 O 0.2325(3) 0.7017(3) 0.1307(5) 0.0564(17) Uani 1 1 d . U . . .
O32 O 0.3474(3) 0.6971(3) 0.1241(4) 0.0479(14) Uani 1 1 d . U . . .
O33 O 0.1892(4) 0.750000 0.2129(8) 0.058(4) Uani 1 2 d S TU P . .
O34 O 0.4040(3) 0.5769(4) 0.0467(5) 0.0588(17) Uani 1 1 d . U . . .
O35 O 0.2129(3) 0.6194(4) 0.2774(5) 0.066(3) Uani 1 1 d . U . . .
O36 O 0.3347(4) 0.750000 0.4537(6) 0.057(2) Uani 1 2 d S TU P B .
O37 O 0.4668(3) 0.5192(4) 0.0598(5) 0.069(3) Uani 1 1 d D U . . .
O38 O 0.3478(3) 0.5442(4) 0.0945(5) 0.0592(17) Uani 1 1 d . U . . .
O39 O 0.4399(4) 0.750000 0.3955(6) 0.073(2) Uani 1 2 d DS TU P B .
O40 O 0.4223(3) 0.5186(4) 0.3480(5) 0.0622(17) Uani 1 1 d . U . . .
O41 O 0.3616(3) 0.6179(4) 0.4803(5) 0.0636(17) Uani 1 1 d . U . . .
O42 O 0.4827(4) 0.750000 0.2296(5) 0.059(2) Uani 1 2 d DS TU P . .
O43 O 0.3381(3) 0.6893(4) 0.5630(4) 0.070(3) Uani 1 1 d D U . . .
O44 O 0.3572(4) 0.750000 0.2396(6) 0.0504(19) Uani 1 2 d S TU P B .
O45 O 0.3713(4) 0.4477(4) 0.3733(5) 0.071(3) Uani 1 1 d . U . . .
O46 O 0.4768(3) 0.5491(4) 0.3029(5) 0.0612(16) Uani 1 1 d . U . . .
O47 O 0.4836(4) 0.5270(4) 0.4416(5) 0.087(3) Uani 1 1 d D U . . .
O48 O 0.2748(3) 0.5717(4) 0.2904(5) 0.0592(17) Uani 1 1 d . U . . .
O49 O 0.4771(3) 0.6246(4) 0.3919(5) 0.0674(17) Uani 1 1 d . U . . .
O50 O 0.2830(3) 0.6637(3) 0.0695(5) 0.0546(17) Uani 1 1 d . U . . .
O51 O 0.3900(3) 0.6167(3) 0.1836(4) 0.0522(14) Uani 1 1 d . U . . .
O52 O 0.4654(3) 0.5569(4) 0.1900(5) 0.0572(15) Uani 1 1 d . U . . .
C24 C 0.3903(3) 0.5511(4) 0.5548(3) 0.068(2) Uani 1 1 d G U . . .
C25 C 0.4113(3) 0.5115(4) 0.5644(4) 0.072(2) Uani 1 1 d G U . . .
H25 H 0.422283 0.496601 0.527991 0.086 Uiso 1 1 calc R U . . .
C26 C 0.4161(3) 0.4937(4) 0.6271(5) 0.076(3) Uani 1 1 d G U . . .
H26 H 0.430421 0.466640 0.633632 0.091 Uiso 1 1 calc R U . . .
C27 C 0.3999(4) 0.5155(4) 0.6803(4) 0.076(3) Uani 1 1 d G U . . .
H27 H 0.403246 0.503316 0.723192 0.091 Uiso 1 1 calc R U . . .
C28 C 0.3790(3) 0.5551(4) 0.6708(4) 0.073(3) Uani 1 1 d G U . . .
H28 H 0.367935 0.569954 0.707114 0.088 Uiso 1 1 calc R U . . .
C29 C 0.3741(3) 0.5729(3) 0.6080(5) 0.071(2) Uani 1 1 d G U . . .
H29 H 0.359797 0.599916 0.601474 0.085 Uiso 1 1 calc R U . . .
C36 C 0.5468(3) 0.6504(5) 0.4192(6) 0.089(2) Uani 1 1 d G U . . .
C37 C 0.5584(4) 0.6075(4) 0.4432(7) 0.096(2) Uani 1 1 d G U . . .
H37 H 0.546904 0.579392 0.429823 0.115 Uiso 1 1 calc R U . . .
C38 C 0.5869(4) 0.6056(4) 0.4867(7) 0.106(3) Uani 1 1 d G U . . .
H38 H 0.594870 0.576238 0.503094 0.127 Uiso 1 1 calc R U . . .
C39 C 0.6038(3) 0.6467(5) 0.5062(7) 0.103(3) Uani 1 1 d G U . . .
H39 H 0.623248 0.645377 0.535990 0.124 Uiso 1 1 calc R U . . .
C40 C 0.5921(4) 0.6896(4) 0.4823(7) 0.103(3) Uani 1 1 d G U . . .
C41 C 0.5636(4) 0.6915(4) 0.4387(7) 0.096(2) Uani 1 1 d G U . . .
C51 C 0.2912(5) 0.6571(5) 0.3947(7) 0.0571(19) Uani 1 1 d . U . . .
C1 C 0.4300(4) 0.7495(9) -0.0631(6) 0.054(3) Uani 0.5 1 d G U P A -1
C6 C 0.4657(4) 0.7387(7) -0.0532(5) 0.055(3) Uani 0.5 1 d G U P A -1
H6 H 0.473746 0.728956 -0.011226 0.066 Uiso 0.5 1 calc R U P A -1
C5 C 0.4898(3) 0.7421(8) -0.1048(7) 0.061(3) Uani 0.5 1 d G U P A -1
H5 H 0.514257 0.734683 -0.098093 0.073 Uiso 0.5 1 calc R U P A -1
C4 C 0.4781(4) 0.7563(8) -0.1663(6) 0.060(3) Uani 0.5 1 d G U P A -1
H4 H 0.494547 0.758589 -0.201591 0.072 Uiso 0.5 1 calc R U P A -1
C3 C 0.4423(5) 0.7671(7) -0.1762(6) 0.059(3) Uani 0.5 1 d G U P A -1
H3 H 0.434326 0.776769 -0.218224 0.071 Uiso 0.5 1 calc R U P A -1
C2 C 0.4183(4) 0.7637(7) -0.1246(7) 0.057(3) Uani 0.5 1 d G U P A -1
H2 H 0.393815 0.771042 -0.131358 0.069 Uiso 0.5 1 calc R U P A -1
C48 C 0.4216(5) 0.6797(5) 0.2370(7) 0.0527(16) Uani 1 1 d . U . . .
C30 C 0.2214(3) 0.6180(4) 0.0783(5) 0.064(2) Uani 1 1 d G U . . .
C31 C 0.2208(3) 0.6153(4) 0.0104(5) 0.069(2) Uani 1 1 d G U . . .
H31 H 0.236687 0.634085 -0.014818 0.082 Uiso 1 1 calc R U . . .
C32 C 0.1972(3) 0.5852(4) -0.0208(4) 0.076(3) Uani 1 1 d G U . . .
H32 H 0.196794 0.583367 -0.067252 0.091 Uiso 1 1 calc R U . . .
C33 C 0.1740(3) 0.5578(4) 0.0160(5) 0.074(3) Uani 1 1 d G U . . .
H33 H 0.157782 0.537189 -0.005255 0.088 Uiso 1 1 calc R U . . .
C34 C 0.1745(3) 0.5605(4) 0.0840(5) 0.076(3) Uani 1 1 d G U . . .
H34 H 0.158663 0.541730 0.109176 0.092 Uiso 1 1 calc R U . . .
C35 C 0.1982(3) 0.5906(4) 0.1152(4) 0.069(2) Uani 1 1 d G U . . .
H35 H 0.198556 0.592449 0.161611 0.083 Uiso 1 1 calc R U . . .
C10 C 0.2282(4) 0.4081(4) 0.2176(7) 0.092(3) Uani 1 1 d G U . . .
H10 H 0.213466 0.382771 0.204489 0.111 Uiso 1 1 calc R U . . .
C9 C 0.2594(4) 0.3995(3) 0.2526(7) 0.092(3) Uani 1 1 d G U . . .
H9 H 0.265912 0.368305 0.263347 0.111 Uiso 1 1 calc R U . . .
C8 C 0.2810(3) 0.4366(4) 0.2718(6) 0.084(2) Uani 1 1 d G U . . .
H8 H 0.302322 0.430773 0.295682 0.100 Uiso 1 1 calc R U . . .
C7 C 0.2715(3) 0.4823(4) 0.2560(6) 0.077(2) Uani 1 1 d G U . . .
C12 C 0.2404(4) 0.4909(3) 0.2211(6) 0.082(2) Uani 1 1 d G U . . .
H12 H 0.233841 0.522173 0.210305 0.099 Uiso 1 1 calc R U . . .
C11 C 0.2187(3) 0.4538(5) 0.2019(6) 0.092(3) Uani 1 1 d G U . . .
H11 H 0.197431 0.459706 0.177969 0.110 Uiso 1 1 calc R U . . .
C42 C 0.5305(3) 0.6382(4) 0.0504(5) 0.072(2) Uani 1 1 d G U . . .
C47 C 0.5478(4) 0.6757(3) 0.0210(6) 0.079(2) Uani 1 1 d G U . . .
H47 H 0.540751 0.706903 0.030873 0.095 Uiso 1 1 calc R U . . .
C46 C 0.5756(3) 0.6677(4) -0.0227(6) 0.088(3) Uani 1 1 d G U . . .
H46 H 0.587467 0.693360 -0.042801 0.106 Uiso 1 1 calc R U . . .
C45 C 0.5860(3) 0.6221(4) -0.0371(6) 0.088(3) Uani 1 1 d G U . . .
H45 H 0.604949 0.616584 -0.067040 0.106 Uiso 1 1 calc R U . . .
C44 C 0.5686(4) 0.5845(3) -0.0078(6) 0.086(3) Uani 1 1 d G U . . .
H44 H 0.575714 0.553351 -0.017604 0.103 Uiso 1 1 calc R U . . .
C43 C 0.5409(3) 0.5926(3) 0.0360(6) 0.079(2) Uani 1 1 d G U . . .
H43 H 0.528997 0.566893 0.056071 0.094 Uiso 1 1 calc R U . . .
C19 C 0.3532(4) 0.5442(4) -0.0357(4) 0.071(2) Uani 1 1 d G U . . .
C20 C 0.3665(4) 0.4992(4) -0.0447(5) 0.084(2) Uani 1 1 d G U . . .
H20 H 0.380563 0.484952 -0.011436 0.100 Uiso 1 1 calc R U . . .
C21 C 0.3593(4) 0.4750(3) -0.1023(6) 0.089(3) Uani 1 1 d G U . . .
H21 H 0.368394 0.444254 -0.108396 0.107 Uiso 1 1 calc R U . . .
C22 C 0.3388(4) 0.4958(4) -0.1509(5) 0.086(3) Uani 1 1 d G U . . .
H22 H 0.333826 0.479326 -0.190303 0.103 Uiso 1 1 calc R U . . .
C23 C 0.3255(4) 0.5409(4) -0.1420(5) 0.083(3) Uani 1 1 d G U . . .
H23 H 0.311429 0.555097 -0.175250 0.100 Uiso 1 1 calc R U . . .
C52 C 0.3327(4) 0.5650(3) -0.0844(5) 0.073(2) Uani 1 1 d G U . . .
H52 H 0.323598 0.595797 -0.078290 0.088 Uiso 1 1 calc R U . . .
C50 C 0.3213(5) 0.6607(5) 0.3441(7) 0.0545(18) Uani 1 1 d . U . . .
C49 C 0.4071(5) 0.6280(5) 0.2324(7) 0.0522(16) Uani 1 1 d . U . . .
C13 C 0.4522(5) 0.7462(11) 0.5309(8) 0.078(3) Uani 0.5 1 d G U P B -1
C18 C 0.4434(5) 0.7590(11) 0.5946(9) 0.080(3) Uani 0.5 1 d G U P B -1
H18 H 0.419787 0.768598 0.604740 0.096 Uiso 0.5 1 calc R U P B -1
C17 C 0.4693(6) 0.7577(10) 0.6434(7) 0.082(3) Uani 0.5 1 d G U P B -1
H17 H 0.463276 0.766414 0.686948 0.099 Uiso 0.5 1 calc R U P B -1
C16 C 0.5038(5) 0.7436(11) 0.6285(9) 0.083(3) Uani 0.5 1 d G U P B -1
H16 H 0.521490 0.742739 0.661896 0.099 Uiso 0.5 1 calc R U P B -1
C15 C 0.5126(5) 0.7309(9) 0.5648(10) 0.087(3) Uani 0.5 1 d G U P B -1
H15 H 0.536216 0.721248 0.554639 0.105 Uiso 0.5 1 calc R U P B -1
C14 C 0.4867(6) 0.7322(9) 0.5160(7) 0.082(2) Uani 0.5 1 d G U P B -1
H14 H 0.492728 0.723433 0.472430 0.099 Uiso 0.5 1 calc R U P B -1

loop_
_atom_site_aniso_label
_atom_site_aniso_U_11
_atom_site_aniso_U_22
_atom_site_aniso_U_33
_atom_site_aniso_U_23
_atom_site_aniso_U_13
_atom_site_aniso_U_12
W1 0.0531(6) 0.0311(4) 0.0217(4) 0.000 -0.0021(4) 0.000
W2 0.0769(9) 0.0635(7) 0.0810(8) 0.000 0.0096(7) 0.000
W3 0.0859(6) 0.0485(4) 0.0349(4) 0.0102(3) -0.0039(3) 0.0196(4)
V1 0.0645(17) 0.0329(12) 0.0251(11) -0.0016(9) -0.0025(10) -0.0017(11)
V2 0.088(2) 0.0761(19) 0.0306(13) 0.0111(13) -0.0098(13) 0.0216(17)
V3 0.0647(19) 0.0714(18) 0.0383(13) 0.0021(13) -0.0080(13) 0.0226(15)
V4 0.058(2) 0.047(2) 0.0385(18) 0.000 0.0021(17) 0.000
V5 0.098(2) 0.0428(14) 0.0322(13) 0.0155(11) 0.0004(13) 0.0066(14)
V6 0.0619(17) 0.0438(14) 0.0394(13) 0.0035(11) 0.0038(12) -0.0060(12)
V7 0.079(2) 0.0610(16) 0.0277(12) 0.0056(11) -0.0011(12) -0.0014(14)
V8 0.0781(19) 0.0352(13) 0.0354(13) 0.0040(10) -0.0045(12) 0.0031(12)
V9 0.069(3) 0.083(3) 0.045(2) 0.000 -0.004(2) 0.000
V10 0.0716(18) 0.0461(14) 0.0310(12) -0.0010(10) 0.0019(12) 0.0173(13)
P1 0.067(4) 0.037(2) 0.021(2) 0.000 -0.001(2) 0.000
P2 0.078(3) 0.041(2) 0.0343(18) 0.0074(16) -0.0018(19) -0.0064(19)
P3 0.076(4) 0.068(4) 0.036(3) 0.000 -0.013(3) 0.000
P4 0.071(3) 0.0346(18) 0.0231(15) -0.0033(13) -0.0014(16) 0.0039(17)
P5 0.085(3) 0.061(2) 0.0259(17) 0.0109(17) 0.0027(19) 0.007(2)
P6 0.057(2) 0.0415(19) 0.0358(18) 0.0025(15) -0.0057(17) -0.0068(17)
P7 0.063(3) 0.103(4) 0.039(2) -0.001(2) -0.013(2) 0.012(3)
P8 0.064(3) 0.059(2) 0.0325(18) 0.0028(17) -0.0047(18) 0.013(2)
Na1 0.065(4) 0.038(3) 0.027(2) 0.001(2) -0.003(2) 0.004(2)
Na2 0.061(4) 0.037(3) 0.044(3) 0.007(2) -0.002(3) 0.001(2)
Na3 0.123(8) 0.047(5) 0.035(4) 0.000 -0.018(5) 0.000
Na4 0.082(4) 0.064(4) 0.032(3) 0.018(3) 0.003(3) 0.015(3)
O1 0.067(4) 0.044(3) 0.028(3) -0.005(3) 0.002(3) 0.002(3)
O2 0.088(3) 0.067(3) 0.039(3) 0.011(3) -0.003(3) 0.005(3)
O3 0.090(4) 0.086(4) 0.055(3) -0.002(3) -0.011(3) 0.006(4)
O4 0.070(4) 0.047(4) 0.026(4) 0.000 -0.004(4) 0.000
O5 0.071(4) 0.052(3) 0.044(3) 0.001(3) 0.007(3) -0.004(3)
O6 0.067(3) 0.051(3) 0.041(3) 0.002(3) -0.001(3) -0.006(3)
O7 0.079(4) 0.056(3) 0.037(3) 0.004(3) 0.004(3) 0.001(3)
O8 0.066(4) 0.042(4) 0.037(4) 0.000 -0.003(4) 0.000
O9 0.079(3) 0.066(3) 0.046(3) 0.003(3) -0.003(3) 0.009(3)
O10 0.064(4) 0.047(3) 0.038(3) 0.000 -0.001(3) 0.000
O11 0.087(7) 0.057(6) 0.041(5) 0.000(5) -0.002(5) 0.020(5)
O12 0.078(4) 0.051(3) 0.035(3) -0.002(3) 0.000(3) 0.003(3)
O13 0.084(3) 0.056(3) 0.041(3) 0.004(3) -0.001(3) -0.004(3)
O14 0.076(3) 0.059(3) 0.034(3) 0.001(3) -0.004(3) 0.008(3)
O15 0.088(7) 0.044(5) 0.030(4) 0.006(4) -0.006(5) -0.006(5)
O16 0.071(3) 0.049(3) 0.029(3) 0.005(2) -0.002(3) 0.006(3)
O17 0.091(4) 0.069(3) 0.038(3) 0.005(3) 0.000(3) 0.002(3)
O18 0.076(3) 0.053(3) 0.034(3) 0.008(2) -0.004(3) 0.009(3)
O19 0.098(7) 0.047(5) 0.054(6) 0.008(5) 0.010(5) -0.011(5)
O20 0.080(3) 0.049(3) 0.033(3) 0.001(3) 0.000(3) 0.009(3)
O21 0.088(4) 0.072(4) 0.047(3) 0.000(3) -0.012(3) 0.003(3)
O22 0.075(3) 0.055(3) 0.040(3) 0.002(3) 0.002(3) 0.009(3)
O23 0.066(7) 0.111(8) 0.064(6) 0.014(6) -0.011(6) 0.042(6)
O24 0.076(3) 0.057(3) 0.039(3) 0.001(3) 0.001(3) 0.008(3)
O25 0.087(4) 0.081(4) 0.058(3) 0.004(3) -0.011(3) 0.003(3)
O26 0.077(4) 0.053(3) 0.039(3) 0.009(3) 0.011(3) -0.007(3)
O27 0.075(3) 0.054(3) 0.035(3) 0.006(3) -0.002(3) 0.001(3)
O28 0.078(3) 0.052(3) 0.036(3) 0.007(3) -0.005(3) 0.011(3)
O29 0.088(4) 0.061(4) 0.045(3) 0.005(3) -0.001(3) 0.000(3)
O30 0.074(3) 0.050(3) 0.036(3) 0.001(2) 0.000(3) -0.003(3)
O31 0.069(4) 0.052(3) 0.049(3) -0.006(3) -0.003(3) -0.007(3)
O32 0.067(3) 0.045(3) 0.031(3) 0.000(2) 0.000(3) 0.002(3)
O33 0.043(8) 0.065(8) 0.066(8) 0.000 -0.008(7) 0.000
O34 0.084(4) 0.059(3) 0.034(3) 0.002(3) 0.000(3) 0.006(3)
O35 0.076(7) 0.064(6) 0.059(6) 0.005(5) 0.007(5) -0.012(5)
O36 0.082(5) 0.055(4) 0.035(4) 0.000 -0.002(4) 0.000
O37 0.074(7) 0.067(6) 0.067(6) -0.013(5) 0.008(6) 0.013(5)
O38 0.085(4) 0.056(3) 0.036(3) 0.001(3) -0.002(3) 0.002(3)
O39 0.088(5) 0.078(4) 0.052(4) 0.000 -0.016(4) 0.000
O40 0.082(4) 0.063(3) 0.042(3) 0.008(3) -0.003(3) 0.012(3)
O41 0.087(4) 0.067(3) 0.038(3) 0.012(3) 0.000(3) 0.001(3)
O42 0.074(4) 0.061(4) 0.040(4) 0.000 -0.006(4) 0.000
O43 0.103(8) 0.081(7) 0.025(5) -0.005(5) 0.005(5) 0.012(6)
O44 0.073(4) 0.048(3) 0.030(3) 0.000 -0.003(3) 0.000
O45 0.117(8) 0.053(6) 0.043(5) 0.022(5) 0.002(6) 0.007(6)
O46 0.079(3) 0.066(3) 0.038(3) 0.007(3) -0.008(3) 0.012(3)
O47 0.116(8) 0.094(7) 0.050(6) 0.009(6) -0.028(6) 0.029(7)
O48 0.081(3) 0.054(3) 0.043(3) 0.006(3) 0.002(3) -0.003(3)
O49 0.085(4) 0.073(3) 0.044(3) 0.005(3) -0.011(3) 0.010(3)
O50 0.070(4) 0.053(3) 0.041(3) -0.004(3) 0.001(3) -0.009(3)
O51 0.075(3) 0.050(3) 0.032(2) 0.004(2) -0.003(2) 0.007(2)
O52 0.076(3) 0.057(3) 0.039(3) 0.003(3) -0.004(3) 0.010(3)
C24 0.093(4) 0.073(4) 0.037(4) 0.013(4) -0.003(4) -0.001(4)
C25 0.098(5) 0.077(4) 0.041(4) 0.015(4) -0.001(4) 0.004(4)
C26 0.103(6) 0.082(5) 0.042(4) 0.017(5) -0.006(5) 0.006(5)
C27 0.102(6) 0.083(5) 0.042(5) 0.017(5) -0.004(5) 0.001(5)
C28 0.098(6) 0.083(5) 0.039(4) 0.013(5) -0.002(5) 0.000(5)
C29 0.096(4) 0.078(4) 0.040(4) 0.014(4) -0.001(4) 0.002(4)
C36 0.101(4) 0.097(4) 0.068(4) -0.002(4) -0.022(4) 0.008(4)
C37 0.108(5) 0.102(5) 0.077(4) -0.001(4) -0.027(4) 0.008(4)
C38 0.115(6) 0.111(6) 0.091(5) -0.002(5) -0.031(5) 0.008(5)
C39 0.113(6) 0.110(6) 0.087(5) -0.006(5) -0.029(5) 0.006(5)
C40 0.112(5) 0.108(5) 0.087(5) -0.002(5) -0.029(5) 0.005(5)
C41 0.107(4) 0.101(4) 0.080(4) -0.001(4) -0.025(4) 0.004(4)
C51 0.078(4) 0.054(3) 0.039(3) 0.003(3) 0.002(3) -0.004(3)
C1 0.075(5) 0.054(5) 0.033(4) -0.001(5) 0.006(5) 0.001(5)
C6 0.074(5) 0.055(5) 0.036(4) 0.000(4) 0.008(4) 0.002(4)
C5 0.078(6) 0.061(6) 0.042(5) -0.001(6) 0.010(5) 0.000(6)
C4 0.079(6) 0.062(6) 0.039(5) -0.001(6) 0.013(5) -0.002(6)
C3 0.078(6) 0.061(6) 0.040(5) 0.003(5) 0.009(6) 0.000(6)
C2 0.076(6) 0.058(6) 0.038(5) -0.003(5) 0.008(5) 0.001(5)
C48 0.072(3) 0.052(3) 0.034(3) 0.004(3) -0.004(3) 0.006(3)
C30 0.078(4) 0.062(4) 0.053(4) -0.008(4) -0.004(4) -0.013(4)
C31 0.082(5) 0.068(4) 0.055(4) -0.007(4) -0.005(4) -0.015(4)
C32 0.091(5) 0.079(5) 0.059(5) -0.011(5) -0.009(5) -0.018(5)
C33 0.084(5) 0.076(5) 0.061(5) -0.014(5) -0.010(5) -0.019(5)
C34 0.089(5) 0.078(5) 0.063(5) -0.007(5) -0.006(5) -0.021(5)
C35 0.081(5) 0.070(4) 0.056(4) -0.008(4) -0.005(4) -0.016(4)
C10 0.113(6) 0.086(5) 0.078(5) -0.012(5) 0.002(5) -0.013(5)
C9 0.114(6) 0.083(5) 0.080(5) -0.010(5) 0.002(5) -0.013(5)
C8 0.106(5) 0.075(4) 0.070(4) -0.005(4) 0.002(4) -0.010(4)
C7 0.100(5) 0.070(4) 0.060(4) -0.006(4) 0.004(4) -0.007(4)
C12 0.104(5) 0.077(5) 0.066(4) -0.007(4) 0.002(4) -0.011(4)
C11 0.111(6) 0.088(5) 0.075(5) -0.011(5) 0.004(5) -0.014(5)
C42 0.088(4) 0.072(4) 0.058(4) 0.001(4) 0.010(4) 0.015(4)
C47 0.091(5) 0.078(4) 0.070(4) -0.001(4) 0.011(4) 0.013(4)
C46 0.101(6) 0.085(5) 0.079(5) -0.001(5) 0.016(5) 0.014(5)
C45 0.098(6) 0.087(5) 0.079(5) -0.003(5) 0.017(5) 0.017(5)
C44 0.097(6) 0.082(5) 0.079(5) -0.003(5) 0.017(5) 0.018(5)
C43 0.091(5) 0.076(4) 0.069(4) 0.001(4) 0.010(4) 0.014(4)
C19 0.098(5) 0.069(4) 0.046(4) -0.011(4) -0.004(4) 0.011(4)
C20 0.110(5) 0.081(5) 0.060(4) -0.012(4) -0.008(4) 0.012(4)
C21 0.116(6) 0.089(5) 0.063(5) -0.018(5) -0.010(5) 0.015(5)
C22 0.114(6) 0.085(5) 0.058(5) -0.019(5) -0.008(5) 0.017(5)
C23 0.112(6) 0.082(5) 0.056(5) -0.013(5) -0.016(5) 0.012(5)
C52 0.102(5) 0.070(4) 0.048(4) -0.010(4) -0.007(4) 0.011(4)
C50 0.075(4) 0.052(3) 0.036(3) 0.005(3) 0.003(3) -0.004(3)
C49 0.073(3) 0.052(3) 0.031(3) 0.004(3) -0.004(3) 0.009(3)
C13 0.095(5) 0.084(5) 0.056(5) 0.001(5) -0.021(5) 0.003(5)
C18 0.097(5) 0.084(6) 0.059(5) 0.002(5) -0.022(5) 0.003(5)
C17 0.100(6) 0.087(6) 0.061(5) 0.000(6) -0.022(6) 0.003(6)
C16 0.100(6) 0.087(6) 0.061(5) 0.002(6) -0.023(6) 0.002(6)
C15 0.102(5) 0.092(5) 0.067(5) 0.000(5) -0.024(5) 0.004(5)
C14 0.097(4) 0.087(4) 0.062(4) -0.001(4) -0.021(4) 0.004(4)

loop_
_atom_type_symbol
_atom_type_description
_atom_type_scat_dispersion_real
_atom_type_scat_dispersion_imag
_atom_type_scat_source
C C 0.0181 0.0091 'International Tables Vol C Tables 4.2.6.8 and 6.1.1.4'
H H 0.0000 0.0000 'International Tables Vol C Tables 4.2.6.8 and 6.1.1.4'
N N 0.0311 0.0180 'International Tables Vol C Tables 4.2.6.8 and 6.1.1.4'
Na Na 0.1353 0.1239 'International Tables Vol C Tables 4.2.6.8 and 6.1.1.4'
O O 0.0492 0.0322 'International Tables Vol C Tables 4.2.6.8 and 6.1.1.4'
P P 0.2955 0.4335 'International Tables Vol C Tables 4.2.6.8 and 6.1.1.4'
V V 0.0687 2.1097 'International Tables Vol C Tables 4.2.6.8 and 6.1.1.4'
W W -5.4734 5.5774 'International Tables Vol C Tables 4.2.6.8 and 6.1.1.4'

loop_
_geom_angle_atom_site_label_1
_geom_angle_atom_site_label_2
_geom_angle_atom_site_label_3
_geom_angle
_geom_angle_site_symmetry_1
_geom_angle_site_symmetry_3
_geom_angle_publ_flag
Na2 W1 Na2 171.11(18) . 7_575 ?
O10 W1 Na2 85.61(9) . . ?
O10 W1 Na2 85.61(9) . 7_575 ?
O10 W1 O32 109.8(4) . . ?
O10 W1 O32 109.8(4) . 7_575 ?
O32 W1 Na2 150.6(3) 7_575 . ?
O32 W1 Na2 150.6(3) . 7_575 ?
O32 W1 Na2 36.0(3) . . ?
O32 W1 Na2 36.0(3) 7_575 7_575 ?
O32 W1 O32 114.9(6) . 7_575 ?
O44 W1 Na2 90.69(9) . . ?
O44 W1 Na2 90.69(9) . 7_575 ?
O44 W1 O10 107.8(6) . . ?
O44 W1 O32 107.1(4) . 7_575 ?
O44 W1 O32 107.1(4) . . ?
O5 W2 O5 93.2(6) 7_575 . ?
O5 W2 O10 87.5(4) 7_575 . ?
O5 W2 O10 87.5(4) . . ?
O5 W2 O31 91.5(4) 7_575 7_575 ?
O5 W2 O31 166.5(4) 7_575 . ?
O5 W2 O31 91.5(4) . . ?
O5 W2 O31 166.5(4) . 7_575 ?
O10 W2 O31 80.0(4) . . ?
O10 W2 O31 80.0(4) . 7_575 ?
O31 W2 O31 81.2(5) 7_575 . ?
O33 W2 O5 101.3(5) . 7_575 ?
O33 W2 O5 101.3(5) . . ?
O33 W2 O10 167.1(6) . . ?
O33 W2 O31 90.2(5) . . ?
O33 W2 O31 90.2(5) . 7_575 ?
O11 W3 O18 169.4(4) . . ?
O11 W3 O20 95.9(4) . . ?
O11 W3 O28 101.3(5) . . ?
O11 W3 O40 97.9(4) . . ?
O11 W3 O46 95.6(5) . . ?
O11 W3 O52 101.7(5) . . ?
O20 W3 O18 94.5(3) . . ?
O20 W3 O46 141.8(4) . . ?
O28 W3 O18 83.8(4) . . ?
O28 W3 O20 70.9(4) . . ?
O28 W3 O40 70.8(4) . . ?
O28 W3 O46 141.1(4) . . ?
O28 W3 O52 136.9(4) . . ?
O40 W3 O18 74.9(4) . . ?
O40 W3 O20 141.1(5) . . ?
O40 W3 O46 72.4(4) . . ?
O46 W3 O18 74.9(4) . . ?
O52 W3 O18 80.0(4) . . ?
O52 W3 O20 70.9(4) . . ?
O52 W3 O40 139.9(4) . . ?
O52 W3 O46 71.1(4) . . ?
O1 V1 O32 81.1(4) . . ?
O8 V1 O1 93.6(5) . . ?
O8 V1 O12 161.3(5) . . ?
O8 V1 O32 80.0(4) . . ?
O12 V1 O1 86.8(4) . . ?
O12 V1 O32 81.6(4) . . ?
O15 V1 O1 97.9(5) . . ?
O15 V1 O8 98.8(5) . . ?
O15 V1 O12 99.7(4) . . ?
O15 V1 O32 178.4(4) . . ?
O15 V1 O50 97.0(5) . . ?
O50 V1 O1 164.8(4) . . ?
O50 V1 O8 86.6(5) . . ?
O50 V1 O12 88.1(4) . . ?
O50 V1 O32 83.9(4) . . ?
O2 V2 O49 80.9(5) . . ?
O40 V2 O2 90.5(5) . . ?
O40 V2 O49 141.5(4) . . ?
O46 V2 O2 146.9(4) . . ?
O46 V2 O40 75.9(5) . . ?
O46 V2 O49 91.2(5) . . ?
O47 V2 O2 104.8(6) . . ?
O47 V2 O40 110.8(6) . . ?
O47 V2 O46 108.1(6) . . ?
O47 V2 O49 107.7(6) . . ?
O3 V3 O9 84.9(5) . . ?
O23 V3 O3 107.1(6) . . ?
O23 V3 O9 107.5(6) . . ?
O23 V3 O46 108.6(6) . . ?
O23 V3 O52 107.2(6) . . ?
O46 V3 O3 90.3(5) . . ?
O46 V3 O9 143.3(5) . . ?
O52 V3 O3 145.5(5) . . ?
O52 V3 O9 88.4(5) . . ?
O52 V3 O46 75.2(5) . . ?
O16 V4 O4 84.6(4) 7_575 . ?
O16 V4 O4 84.6(4) . . ?
O16 V4 O16 95.6(6) 7_575 . ?
O22 V4 O4 91.7(4) . . ?
O22 V4 O4 91.7(4) 7_575 . ?
O22 V4 O16 87.2(4) . . ?
O22 V4 O16 175.1(4) 7_575 . ?
O22 V4 O16 87.2(4) 7_575 7_575 ?
O22 V4 O16 175.1(4) . 7_575 ?
O22 V4 O22 89.7(6) . 7_575 ?
O42 V4 O4 167.9(6) . . ?
O42 V4 O16 87.3(4) . 7_575 ?
O42 V4 O16 87.3(4) . . ?
O42 V4 O22 96.8(4) . . ?
O42 V4 O22 96.8(4) . 7_575 ?
O28 V5 O17 145.5(5) . . ?
O28 V5 O29 89.4(5) . . ?
O28 V5 O40 73.5(5) . . ?
O29 V5 O17 85.8(5) . . ?
O40 V5 O17 92.6(5) . . ?
O40 V5 O29 146.9(4) . . ?
O45 V5 O17 105.7(5) . . ?
O45 V5 O28 108.4(5) . . ?
O45 V5 O29 106.3(6) . . ?
O45 V5 O40 106.0(6) . . ?
O5 V6 Na2 100.9(3) . . ?
O5 V6 O30 85.7(4) . . ?
O6 V6 Na2 39.3(3) . . ?
O6 V6 O5 88.2(4) . . ?
O6 V6 O26 157.8(5) . . ?
O6 V6 O30 82.5(4) . . ?
O26 V6 Na2 120.7(3) . . ?
O26 V6 O5 87.6(4) . . ?
O26 V6 O30 75.4(4) . . ?
O30 V6 Na2 47.5(2) . . ?
O35 V6 Na2 138.3(4) . . ?
O35 V6 O5 96.3(5) . . ?
O35 V6 O6 104.6(5) . . ?
O35 V6 O26 97.6(5) . . ?
O35 V6 O30 172.6(5) . . ?
O35 V6 O48 97.6(5) . . ?
O48 V6 Na2 71.5(3) . . ?
O48 V6 O5 165.3(5) . . ?
O48 V6 O6 92.9(4) . . ?
O48 V6 O26 85.8(4) . . ?
O48 V6 O30 79.9(4) . . ?
O7 V7 O27 73.7(4) . . ?
O21 V7 O7 156.9(4) . . ?
O21 V7 O27 83.3(4) . . ?
O21 V7 O36 86.8(6) . . ?
O21 V7 O41 90.1(5) . . ?
O36 V7 O7 87.6(5) . . ?
O36 V7 O27 80.0(4) . . ?
O36 V7 O41 159.5(5) . . ?
O41 V7 O7 87.4(5) . . ?
O41 V7 O27 79.5(4) . . ?
O43 V7 O7 97.1(5) . . ?
O43 V7 O21 106.0(6) . . ?
O43 V7 O27 170.7(6) . . ?
O43 V7 O36 101.3(6) . . ?
O43 V7 O41 99.1(5) . . ?
O13 V8 O28 88.8(4) . . ?
O13 V8 O38 82.5(4) . . ?
O19 V8 O13 111.2(6) . . ?
O19 V8 O20 112.4(5) . . ?
O19 V8 O28 106.5(5) . . ?
O19 V8 O38 102.7(5) . . ?
O20 V8 O13 136.1(4) . . ?
O20 V8 O28 73.7(4) . . ?
O20 V8 O38 93.5(4) . . ?
O28 V8 O38 150.7(4) . . ?
Na4 V9 Na4 98.4(2) . 7_575 ?
O14 V9 Na4 106.9(3) . 7_575 ?
O14 V9 Na4 38.3(3) . . ?
O14 V9 Na4 38.3(3) 7_575 7_575 ?
O14 V9 Na4 106.9(3) 7_575 . ?
O14 V9 O14 90.6(6) . 7_575 ?
O25 V9 Na4 71.0(4) . . ?
O25 V9 Na4 136.6(4) 7_575 . ?
O25 V9 Na4 71.0(4) 7_575 7_575 ?
O25 V9 Na4 136.6(4) . 7_575 ?
O25 V9 O14 90.4(5) . . ?
O25 V9 O14 174.7(5) . 7_575 ?
O25 V9 O14 90.4(5) 7_575 7_575 ?
O25 V9 O14 174.7(5) 7_575 . ?
O25 V9 O25 88.0(8) . 7_575 ?
O39 V9 Na4 52.36(18) . 7_575 ?
O39 V9 Na4 52.36(18) . . ?
O39 V9 O14 81.8(5) . 7_575 ?
O39 V9 O14 81.8(5) . . ?
O39 V9 O25 93.2(5) . 7_575 ?
O39 V9 O25 93.2(5) . . ?
O42 V9 Na4 122.9(2) . 7_575 ?
O42 V9 Na4 122.9(2) . . ?
O42 V9 O14 89.1(4) . 7_575 ?
O42 V9 O14 89.1(4) . . ?
O42 V9 O25 96.1(5) . . ?
O42 V9 O25 96.1(5) . 7_575 ?
O42 V9 O39 167.1(7) . . ?
O20 V10 O24 142.8(4) . . ?
O20 V10 O34 93.4(5) . . ?
O34 V10 O24 82.6(4) . . ?
O37 V10 O20 108.8(5) . . ?
O37 V10 O24 108.0(5) . . ?
O37 V10 O34 105.3(5) . . ?
O37 V10 O52 106.0(5) . . ?
O52 V10 O20 73.8(4) . . ?
O52 V10 O24 90.6(4) . . ?
O52 V10 O34 148.6(4) . . ?
O1 P1 O1 112.7(8) . 7_575 ?
O1 P1 C1 105.6(8) . . ?
O1 P1 C1 106.5(8) 7_575 . ?
O4 P1 O1 111.8(4) . . ?
O4 P1 O1 111.8(4) . 7_575 ?
O4 P1 C1 108.0(8) . . ?
O13 P2 C7 106.4(6) . . ?
O29 P2 O13 112.8(7) . . ?
O29 P2 O48 111.5(6) . . ?
O29 P2 C7 108.4(6) . . ?
O48 P2 O13 111.2(6) . . ?
O48 P2 C7 106.0(7) . . ?
O21 P3 O21 115.2(10) . 7_575 ?
O21 P3 O39 108.9(5) 7_575 . ?
O21 P3 O39 108.9(5) . . ?
O21 P3 C13 110.4(10) 7_575 . ?
O21 P3 C13 104.2(11) . . ?
O39 P3 C13 109.0(10) . . ?
O12 P4 O34 109.7(6) . . ?
O12 P4 O38 109.9(6) . . ?
O12 P4 C19 109.7(5) . . ?
O34 P4 C19 108.8(6) . . ?
O38 P4 O34 111.8(6) . . ?
O38 P4 C19 106.9(6) . . ?
O2 P5 C24 107.3(6) . . ?
O17 P5 O2 113.6(6) . . ?
O17 P5 C24 105.3(6) . . ?
O41 P5 O2 110.6(7) . . ?
O41 P5 O17 111.6(7) . . ?
O41 P5 C24 108.0(5) . . ?
O6 P6 C30 108.7(5) . . ?
O31 P6 O6 112.7(6) . . ?
O31 P6 C30 105.2(6) . . ?
O50 P6 O6 111.3(6) . . ?
O50 P6 O31 112.4(6) . . ?
O50 P6 C30 106.1(5) . . ?
O3 P7 O25 111.7(7) . . ?
O3 P7 C36 103.9(7) . . ?
O25 P7 C36 106.1(7) . . ?
O49 P7 O3 112.9(7) . . ?
O49 P7 O25 109.9(7) . . ?
O49 P7 C36 112.1(7) . . ?
O9 P8 O22 112.0(6) . . ?
O9 P8 O24 112.3(6) . . ?
O9 P8 C42 107.8(6) . . ?
O22 P8 O24 110.8(6) . . ?
O22 P8 C42 104.7(6) . . ?
O24 P8 C42 108.9(6) . . ?
O1 Na1 O4 60.5(4) . . ?
O1 Na1 O12 67.7(3) . . ?
O1 Na1 O24 126.8(4) . . ?
O1 Na1 O32 69.6(3) . . ?
O1 Na1 O34 104.3(3) . . ?
O12 Na1 O4 126.4(4) . . ?
O16 Na1 O1 122.6(4) . . ?
O16 Na1 O4 66.4(4) . . ?
O16 Na1 O12 144.3(4) . . ?
O16 Na1 O24 83.2(4) . . ?
O16 Na1 O32 84.6(4) . . ?
O16 Na1 O34 132.8(4) . . ?
O16 Na1 O51 69.5(4) . . ?
O24 Na1 O4 102.0(4) . . ?
O24 Na1 O12 119.7(4) . . ?
O24 Na1 O34 62.9(4) . . ?
O32 Na1 O4 83.2(4) . . ?
O32 Na1 O12 66.5(3) . . ?
O32 Na1 O24 163.4(4) . . ?
O32 Na1 O34 119.7(4) . . ?
O34 Na1 O4 148.0(4) . . ?
O34 Na1 O12 57.0(4) . . ?
O51 Na1 O1 143.2(4) . . ?
O51 Na1 O4 133.3(4) . . ?
O51 Na1 O12 83.8(4) . . ?
O51 Na1 O24 87.1(4) . . ?
O51 Na1 O32 78.1(4) . . ?
O51 Na1 O34 76.6(3) . . ?
V6 Na2 W1 87.81(12) . . ?
O6 Na2 W1 85.3(3) . . ?
O6 Na2 V6 32.4(2) . . ?
O6 Na2 O12 110.4(4) . . ?
O6 Na2 O13 91.0(4) . . ?
O6 Na2 O30 70.3(4) . . ?
O6 Na2 O32 100.5(4) . . ?
O6 Na2 O38 115.7(4) . . ?
O6 Na2 O50 55.1(3) . . ?
O12 Na2 W1 87.4(2) . . ?
O12 Na2 V6 142.8(3) . . ?
O12 Na2 O38 52.5(3) . . ?
O12 Na2 O50 58.6(3) . . ?
O13 Na2 W1 160.6(3) . . ?
O13 Na2 V6 79.1(3) . . ?
O13 Na2 O12 111.7(4) . . ?
O13 Na2 O30 90.2(4) . . ?
O13 Na2 O32 168.5(5) . . ?
O13 Na2 O38 59.6(3) . . ?
O13 Na2 O50 125.5(4) . . ?
O30 Na2 W1 70.6(2) . . ?
O30 Na2 V6 41.3(3) . . ?
O30 Na2 O12 158.0(4) . . ?
O30 Na2 O38 148.4(4) . . ?
O30 Na2 O50 111.3(4) . . ?
O32 Na2 W1 25.0(2) . . ?
O32 Na2 V6 111.3(3) . . ?
O32 Na2 O12 63.5(3) . . ?
O32 Na2 O30 94.5(3) . . ?
O32 Na2 O38 113.6(4) . . ?
O32 Na2 O50 62.2(3) . . ?
O38 Na2 W1 138.6(3) . . ?
O38 Na2 V6 129.5(3) . . ?
O38 Na2 O50 95.2(3) . . ?
O50 Na2 W1 66.8(2) . . ?
O50 Na2 V6 85.7(2) . . ?
O51 Na2 W1 88.7(3) . . ?
O51 Na2 V6 135.8(3) . . ?
O51 Na2 O6 166.9(4) . . ?
O51 Na2 O12 80.9(4) . . ?
O51 Na2 O13 90.8(4) . . ?
O51 Na2 O30 96.7(4) . . ?
O51 Na2 O32 78.2(4) . . ?
O51 Na2 O38 76.2(4) . . ?
O51 Na2 O50 132.2(4) . . ?
Na3 Na3 V7 0(10) 7_575 7_575 ?
Na3 Na3 O14 0(10) 7_575 . ?
Na3 Na3 O14 0(10) 7_575 7_575 ?
Na3 Na3 O27 0(10) 7_575 7_575 ?
Na3 Na3 O27 0(10) 7_575 . ?
Na3 Na3 O36 0(10) 7_575 . ?
Na3 Na3 O39 0(10) 7_575 . ?
Na3 Na3 O44 0(10) 7_575 . ?
O14 Na3 V7 140.8(4) . 7_575 ?
O14 Na3 V7 103.7(2) 7_575 7_575 ?
O14 Na3 O14 63.4(5) 7_575 . ?
O27 Na3 V7 100.4(4) . 7_575 ?
O27 Na3 V7 41.6(3) 7_575 7_575 ?
O27 Na3 O14 83.2(3) . . ?
O27 Na3 O14 146.4(5) . 7_575 ?
O27 Na3 O14 83.2(3) 7_575 7_575 ?
O27 Na3 O14 146.4(5) 7_575 . ?
O27 Na3 O27 129.9(7) . 7_575 ?
O27 Na3 O36 67.4(3) 7_575 . ?
O27 Na3 O36 67.4(3) . . ?
O27 Na3 O39 103.4(4) . . ?
O27 Na3 O39 103.4(4) 7_575 . ?
O36 Na3 V7 33.42(15) . 7_575 ?
O36 Na3 O14 135.9(4) . . ?
O36 Na3 O14 135.9(4) . 7_575 ?
O39 Na3 V7 85.4(3) . 7_575 ?
O39 Na3 O14 56.2(3) . . ?
O39 Na3 O14 56.2(3) . 7_575 ?
O39 Na3 O36 98.3(5) . . ?
O44 Na3 V7 134.4(4) . 7_575 ?
O44 Na3 O14 82.9(5) . 7_575 ?
O44 Na3 O14 82.9(5) . . ?
O44 Na3 O27 96.6(4) . . ?
O44 Na3 O27 96.6(4) . 7_575 ?
O44 Na3 O36 130.8(7) . . ?
O44 Na3 O39 130.9(7) . . ?
Na3 Na4 V9 61.7(2) 7_575 . ?
O2 Na4 V9 144.9(4) . . ?
O2 Na4 Na3 150.3(4) . 7_575 ?
O2 Na4 O14 151.5(5) . . ?
O2 Na4 O18 87.1(4) . . ?
O2 Na4 O21 95.2(4) . . ?
O2 Na4 O27 108.2(4) . . ?
O2 Na4 O39 137.7(5) . . ?
O2 Na4 O49 66.9(4) . . ?
O14 Na4 V9 32.9(2) . . ?
O14 Na4 Na3 56.0(3) . 7_575 ?
O14 Na4 O18 69.9(3) . . ?
O14 Na4 O21 112.0(4) . . ?
O14 Na4 O27 88.7(4) . . ?
O14 Na4 O39 59.1(4) . . ?
O14 Na4 O49 92.3(4) . . ?
O18 Na4 V9 97.7(3) . . ?
O18 Na4 Na3 104.3(3) . 7_575 ?
O18 Na4 O39 128.5(4) . . ?
O21 Na4 V9 91.1(3) . . ?
O21 Na4 Na3 65.4(3) . 7_575 ?
O21 Na4 O18 161.1(5) . . ?
O21 Na4 O27 72.2(4) . . ?
O21 Na4 O39 59.1(4) . . ?
O21 Na4 O49 117.0(5) . . ?
O27 Na4 V9 106.6(3) . . ?
O27 Na4 Na3 46.1(3) . 7_575 ?
O27 Na4 O18 89.2(4) . . ?
O27 Na4 O39 95.8(4) . . ?
O39 Na4 V9 32.1(2) . . ?
O39 Na4 Na3 52.2(4) . 7_575 ?
O49 Na4 V9 79.5(3) . . ?
O49 Na4 Na3 141.1(4) . 7_575 ?
O49 Na4 O18 81.2(4) . . ?
O49 Na4 O27 169.3(5) . . ?
O49 Na4 O39 93.9(5) . . ?
V1 O1 Na1 93.7(4) . . ?
P1 O1 V1 137.2(6) . . ?
P1 O1 Na1 98.7(5) . . ?
V2 O2 Na4 94.3(4) . . ?
P5 O2 V2 138.1(7) . . ?
P5 O2 Na4 109.5(6) . . ?
P7 O3 V3 137.3(9) . . ?
V4 O4 Na1 93.7(3) . 7_575 ?
V4 O4 Na1 93.7(3) . . ?
P1 O4 V4 173.9(9) . . ?
P1 O4 Na1 88.1(4) . . ?
P1 O4 Na1 88.1(4) . 7_575 ?
Na1 O4 Na1 144.0(6) . 7_575 ?
W2 O5 V6 143.6(6) . . ?
V6 O6 Na2 108.3(5) . . ?
P6 O6 V6 137.3(7) . . ?
P6 O6 Na2 108.5(5) . . ?
C51 O7 V7 121.3(11) . . ?
V1 O8 V1 138.5(8) 7_575 . ?
P8 O9 V3 140.8(7) . . ?
W1 O10 W2 175.4(8) . . ?
V1 O12 Na1 88.3(4) . . ?
V1 O12 Na2 93.8(4) . . ?
P4 O12 V1 169.5(6) . . ?
P4 O12 Na1 95.0(5) . . ?
P4 O12 Na2 96.5(5) . . ?
Na1 O12 Na2 81.9(3) . . ?
V8 O13 Na2 103.6(5) . . ?
P2 O13 V8 130.6(6) . . ?
P2 O13 Na2 121.4(6) . . ?
V9 O14 Na3 92.8(4) . 7_575 ?
V9 O14 Na3 92.8(4) . . ?
V9 O14 Na4 108.8(4) . . ?
Na3 O14 Na3 0.0(3) 7_575 . ?
Na4 O14 Na3 79.7(4) . . ?
Na4 O14 Na3 79.7(4) . 7_575 ?
C48 O14 V9 133.0(10) . . ?
C48 O14 Na3 109.8(9) . 7_575 ?
C48 O14 Na3 109.8(9) . . ?
C48 O14 Na4 115.3(9) . . ?
V4 O16 Na1 104.4(4) . . ?
C48 O16 V4 136.3(10) . . ?
C48 O16 Na1 119.0(10) . . ?
P5 O17 V5 138.5(8) . . ?
W3 O18 Na4 136.2(4) . . ?
C49 O18 W3 118.7(9) . . ?
C49 O18 Na4 104.2(9) . . ?
V8 O20 W3 107.5(5) . . ?
V8 O20 V10 139.8(5) . . ?
V10 O20 W3 106.4(5) . . ?
V7 O21 Na4 101.8(5) . . ?
P3 O21 V7 138.1(8) . . ?
P3 O21 Na4 105.0(6) . . ?
P8 O22 V4 140.3(7) . . ?
V10 O24 Na1 97.7(5) . . ?
P8 O24 V10 134.1(6) . . ?
P8 O24 Na1 117.7(6) . . ?
P7 O25 V9 150.6(8) . . ?
C51 O26 V6 120.4(9) . . ?
V7 O27 Na4 86.8(4) . . ?
Na3 O27 V7 97.3(4) . . ?
Na3 O27 V7 97.3(4) 7_575 . ?
Na3 O27 Na3 0.0(4) 7_575 . ?
Na3 O27 Na4 83.0(4) 7_575 . ?
Na3 O27 Na4 83.0(4) . . ?
C50 O27 V7 111.0(9) . . ?
C50 O27 Na3 120.4(9) . . ?
C50 O27 Na3 120.4(9) . 7_575 ?
C50 O27 Na4 146.6(10) . . ?
V5 O28 W3 109.2(5) . . ?
V5 O28 V8 142.4(7) . . ?
V8 O28 W3 107.9(5) . . ?
P2 O29 V5 140.1(7) . . ?
V6 O30 Na2 91.2(4) . . ?
C50 O30 V6 110.3(10) . . ?
C50 O30 Na2 151.4(11) . . ?
P6 O31 W2 131.8(6) . . ?
W1 O32 V1 119.3(5) . . ?
W1 O32 Na1 135.3(5) . . ?
W1 O32 Na2 119.0(5) . . ?
V1 O32 Na1 87.0(3) . . ?
V1 O32 Na2 96.4(4) . . ?
Na1 O32 Na2 90.0(3) . . ?
V10 O34 Na1 95.0(4) . . ?
P4 O34 V10 140.5(6) . . ?
P4 O34 Na1 95.0(5) . . ?
V7 O36 V7 134.0(8) . 7_575 ?
V7 O36 Na3 97.9(5) . . ?
V7 O36 Na3 97.9(5) . 7_575 ?
V7 O36 Na3 97.9(5) 7_575 7_575 ?
V7 O36 Na3 97.9(5) 7_575 . ?
Na3 O36 Na3 0.00(18) . 7_575 ?
V8 O38 Na2 91.0(4) . . ?
P4 O38 V8 140.8(8) . . ?
P4 O38 Na2 94.7(5) . . ?
V9 O39 Na3 97.6(6) . 7_575 ?
V9 O39 Na3 97.6(6) . . ?
V9 O39 Na4 95.6(3) . . ?
V9 O39 Na4 95.6(3) . 7_575 ?
P3 O39 V9 175.5(11) . . ?
P3 O39 Na3 86.9(7) . 7_575 ?
P3 O39 Na3 86.9(7) . . ?
P3 O39 Na4 85.7(3) . . ?
P3 O39 Na4 85.7(3) . 7_575 ?
Na3 O39 Na3 0.00(19) 7_575 . ?
Na3 O39 Na4 72.4(3) 7_575 7_575 ?
Na3 O39 Na4 72.4(3) . 7_575 ?
Na3 O39 Na4 72.4(3) . . ?
Na3 O39 Na4 72.4(3) 7_575 . ?
Na4 O39 Na4 144.2(7) . 7_575 ?
V2 O40 W3 104.5(5) . . ?
V5 O40 W3 106.5(5) . . ?
V5 O40 V2 141.9(6) . . ?
P5 O41 V7 160.8(8) . . ?
V9 O42 V4 133.1(9) . . ?
W1 O44 Na3 168.1(9) . . ?
W1 O44 Na3 168.1(9) . 7_575 ?
Na3 O44 Na3 0.00(12) 7_575 . ?
V2 O46 W3 104.8(5) . . ?
V2 O46 V3 141.3(6) . . ?
V3 O46 W3 105.1(4) . . ?
P2 O48 V6 153.6(7) . . ?
V2 O49 Na4 91.5(5) . . ?
P7 O49 V2 134.5(7) . . ?
P7 O49 Na4 123.1(6) . . ?
V1 O50 Na2 88.7(4) . . ?
P6 O50 V1 164.9(6) . . ?
P6 O50 Na2 85.1(4) . . ?
Na2 O51 Na1 95.4(4) . . ?
C49 O51 Na1 114.2(10) . . ?
C49 O51 Na2 126.9(10) . . ?
V3 O52 W3 108.2(5) . . ?
V3 O52 V10 142.8(6) . . ?
V10 O52 W3 108.9(5) . . ?
C25 C24 P5 120.8(6) . . ?
C25 C24 C29 120.0 . . ?
C29 C24 P5 119.2(6) . . ?
C24 C25 H25 120.0 . . ?
C24 C25 C26 120.0 . . ?
C26 C25 H25 120.0 . . ?
C25 C26 H26 120.0 . . ?
C25 C26 C27 120.0 . . ?
C27 C26 H26 120.0 . . ?
C26 C27 H27 120.0 . . ?
C28 C27 C26 120.0 . . ?
C28 C27 H27 120.0 . . ?
C27 C28 H28 120.0 . . ?
C27 C28 C29 120.0 . . ?
C29 C28 H28 120.0 . . ?
C24 C29 H29 120.0 . . ?
C28 C29 C24 120.0 . . ?
C28 C29 H29 120.0 . . ?
C37 C36 P7 116.5(8) . . ?
C37 C36 C41 120.0 . . ?
C41 C36 P7 123.5(8) . . ?
C36 C37 H37 120.0 . . ?
C36 C37 C38 120.0 . . ?
C38 C37 H37 120.0 . . ?
C37 C38 H38 120.0 . . ?
C37 C38 C39 120.0 . . ?
C39 C38 H38 120.0 . . ?
C38 C39 H39 120.0 . . ?
C40 C39 C38 120.0 . . ?
C40 C39 H39 120.0 . . ?
C41 C40 C39 120.0 . . ?
C40 C41 C36 120.0 . . ?
O7 C51 O26 124.8(15) . . ?
O7 C51 C50 119.5(15) . . ?
O26 C51 C50 115.7(13) . . ?
C6 C1 P1 118.7(9) . . ?
C6 C1 C2 120.0 . . ?
C2 C1 P1 121.0(9) . . ?
C1 C6 H6 120.0 . . ?
C1 C6 C5 120.0 . . ?
C5 C6 H6 120.0 . . ?
C6 C5 H5 120.0 . . ?
C4 C5 C6 120.0 . . ?
C4 C5 H5 120.0 . . ?
C5 C4 H4 120.0 . . ?
C5 C4 C3 120.0 . . ?
C3 C4 H4 120.0 . . ?
C4 C3 H3 120.0 . . ?
C2 C3 C4 120.0 . . ?
C2 C3 H3 120.0 . . ?
C1 C2 H2 120.0 . . ?
C3 C2 C1 120.0 . . ?
C3 C2 H2 120.0 . . ?
O14 C48 C49 122.7(12) . . ?
O16 C48 O14 124.0(14) . . ?
O16 C48 C49 112.8(12) . . ?
C31 C30 P6 119.1(6) . . ?
C31 C30 C35 120.0 . . ?
C35 C30 P6 120.9(6) . . ?
C30 C31 H31 120.0 . . ?
C30 C31 C32 120.0 . . ?
C32 C31 H31 120.0 . . ?
C31 C32 H32 120.0 . . ?
C33 C32 C31 120.0 . . ?
C33 C32 H32 120.0 . . ?
C32 C33 H33 120.0 . . ?
C32 C33 C34 120.0 . . ?
C34 C33 H33 120.0 . . ?
C33 C34 H34 120.0 . . ?
C35 C34 C33 120.0 . . ?
C35 C34 H34 120.0 . . ?
C30 C35 H35 120.0 . . ?
C34 C35 C30 120.0 . . ?
C34 C35 H35 120.0 . . ?
C9 C10 H10 120.0 . . ?
C9 C10 C11 120.0 . . ?
C11 C10 H10 120.0 . . ?
C10 C9 H9 120.0 . . ?
C8 C9 C10 120.0 . . ?
C8 C9 H9 120.0 . . ?
C9 C8 H8 120.0 . . ?
C9 C8 C7 120.0 . . ?
C7 C8 H8 120.0 . . ?
C8 C7 P2 122.3(8) . . ?
C8 C7 C12 120.0 . . ?
C12 C7 P2 117.5(8) . . ?
C7 C12 H12 120.0 . . ?
C11 C12 C7 120.0 . . ?
C11 C12 H12 120.0 . . ?
C10 C11 H11 120.0 . . ?
C12 C11 C10 120.0 . . ?
C12 C11 H11 120.0 . . ?
C47 C42 P8 120.2(7) . . ?
C47 C42 C43 120.0 . . ?
C43 C42 P8 119.8(7) . . ?
C42 C47 H47 120.0 . . ?
C46 C47 C42 120.0 . . ?
C46 C47 H47 120.0 . . ?
C47 C46 H46 120.0 . . ?
C47 C46 C45 120.0 . . ?
C45 C46 H46 120.0 . . ?
C46 C45 H45 120.0 . . ?
C44 C45 C46 120.0 . . ?
C44 C45 H45 120.0 . . ?
C45 C44 H44 120.0 . . ?
C45 C44 C43 120.0 . . ?
C43 C44 H44 120.0 . . ?
C42 C43 H43 120.0 . . ?
C44 C43 C42 120.0 . . ?
C44 C43 H43 120.0 . . ?
C20 C19 P4 117.3(6) . . ?
C20 C19 C52 120.0 . . ?
C52 C19 P4 122.7(6) . . ?
C19 C20 H20 120.0 . . ?
C19 C20 C21 120.0 . . ?
C21 C20 H20 120.0 . . ?
C20 C21 H21 120.0 . . ?
C22 C21 C20 120.0 . . ?
C22 C21 H21 120.0 . . ?
C21 C22 H22 120.0 . . ?
C21 C22 C23 120.0 . . ?
C23 C22 H22 120.0 . . ?
C22 C23 H23 120.0 . . ?
C52 C23 C22 120.0 . . ?
C52 C23 H23 120.0 . . ?
C19 C52 H52 120.0 . . ?
C23 C52 C19 120.0 . . ?
C23 C52 H52 120.0 . . ?
O27 C50 C51 114.3(13) . . ?
O30 C50 O27 127.3(15) . . ?
O30 C50 C51 118.1(15) . . ?
O18 C49 C48 116.5(13) . . ?
O51 C49 O18 125.1(14) . . ?
O51 C49 C48 118.2(12) . . ?
C18 C13 P3 119.8(12) . . ?
C18 C13 C14 120.0 . . ?
C14 C13 P3 120.1(12) . . ?
C13 C18 H18 120.0 . . ?
C17 C18 C13 120.0 . . ?
C17 C18 H18 120.0 . . ?
C18 C17 H17 120.0 . . ?
C18 C17 C16 120.0 . . ?
C16 C17 H17 120.0 . . ?
C17 C16 H16 120.0 . . ?
C17 C16 C15 120.0 . . ?
C15 C16 H16 120.0 . . ?
C16 C15 H15 120.0 . . ?
C16 C15 C14 120.0 . . ?
C14 C15 H15 120.0 . . ?
C13 C14 H14 120.0 . . ?
C15 C14 C13 120.0 . . ?
C15 C14 H14 120.0 . . ?

loop_
_geom_bond_atom_site_label_1
_geom_bond_atom_site_label_2
_geom_bond_distance
_geom_bond_site_symmetry_2
_geom_bond_publ_flag
W1 Na2 3.703(5) . ?
W1 Na2 3.703(5) 7_575 ?
W1 O10 1.779(15) . ?
W1 O32 1.791(9) 7_575 ?
W1 O32 1.791(9) . ?
W1 O44 1.720(13) . ?
W2 O5 1.800(10) . ?
W2 O5 1.800(10) 7_575 ?
W2 O10 2.113(15) . ?
W2 O31 2.118(10) . ?
W2 O31 2.118(10) 7_575 ?
W2 O33 1.687(15) . ?
W3 O11 1.707(10) . ?
W3 O18 2.448(10) . ?
W3 O20 2.036(9) . ?
W3 O28 1.969(12) . ?
W3 O40 2.014(10) . ?
W3 O46 2.051(11) . ?
W3 O52 1.998(11) . ?
V1 O1 2.020(10) . ?
V1 O8 1.999(6) . ?
V1 O12 2.007(10) . ?
V1 O15 1.673(8) . ?
V1 O32 2.218(9) . ?
V1 O50 1.999(11) . ?
V2 O2 2.012(12) . ?
V2 O40 1.976(12) . ?
V2 O46 1.930(10) . ?
V2 O47 1.661(9) . ?
V2 O49 2.013(12) . ?
V3 O3 1.966(12) . ?
V3 O9 1.990(11) . ?
V3 O23 1.677(9) . ?
V3 O46 1.942(11) . ?
V3 O52 1.915(11) . ?
V4 O4 2.062(13) . ?
V4 O16 2.032(10) . ?
V4 O16 2.032(10) 7_575 ?
V4 O22 1.962(10) 7_575 ?
V4 O22 1.962(10) . ?
V4 O42 1.918(13) . ?
V5 O17 1.978(11) . ?
V5 O28 1.918(10) . ?
V5 O29 1.972(13) . ?
V5 O40 1.939(13) . ?
V5 O45 1.595(10) . ?
V6 Na2 3.527(6) . ?
V6 O5 2.025(10) . ?
V6 O6 1.990(10) . ?
V6 O26 2.023(10) . ?
V6 O30 2.328(11) . ?
V6 O35 1.592(12) . ?
V6 O48 1.982(11) . ?
V7 O7 2.036(12) . ?
V7 O21 1.981(13) . ?
V7 O27 2.407(10) . ?
V7 O36 1.998(6) . ?
V7 O41 2.005(11) . ?
V7 O43 1.647(8) . ?
V8 O13 1.951(12) . ?
V8 O19 1.601(11) . ?
V8 O20 1.907(12) . ?
V8 O28 1.966(10) . ?
V8 O38 1.992(10) . ?
V9 Na4 3.558(7) . ?
V9 Na4 3.558(7) 7_575 ?
V9 O14 2.040(9) 7_575 ?
V9 O14 2.040(9) . ?
V9 O25 1.914(10) 7_575 ?
V9 O25 1.913(10) . ?
V9 O39 1.898(12) . ?
V9 O42 1.874(11) . ?
V10 O20 1.963(11) . ?
V10 O24 1.992(11) . ?
V10 O34 1.973(11) . ?
V10 O37 1.647(9) . ?
V10 O52 1.936(10) . ?
P1 O1 1.544(10) . ?
P1 O1 1.544(10) 7_575 ?
P1 O4 1.537(14) . ?
P1 C1 1.818(12) . ?
P2 O13 1.541(11) . ?
P2 O29 1.502(12) . ?
P2 O48 1.506(12) . ?
P2 C7 1.802(10) . ?
P3 O21 1.540(13) 7_575 ?
P3 O21 1.540(13) . ?
P3 O39 1.666(13) . ?
P3 C13 1.775(14) . ?
P4 O12 1.480(10) . ?
P4 O34 1.517(12) . ?
P4 O38 1.506(11) . ?
P4 C19 1.807(8) . ?
P5 O2 1.529(13) . ?
P5 O17 1.517(12) . ?
P5 O41 1.488(12) . ?
P5 C24 1.800(7) . ?
P6 O6 1.519(10) . ?
P6 O31 1.519(11) . ?
P6 O50 1.507(11) . ?
P6 C30 1.810(8) . ?
P7 O3 1.520(13) . ?
P7 O25 1.625(12) . ?
P7 O49 1.506(13) . ?
P7 C36 1.826(10) . ?
P8 O9 1.519(11) . ?
P8 O22 1.540(11) . ?
P8 O24 1.550(12) . ?
P8 C42 1.807(9) . ?
Na1 O1 2.383(10) . ?
Na1 O4 2.660(7) . ?
Na1 O12 2.580(12) . ?
Na1 O16 2.353(10) . ?
Na1 O24 2.457(12) . ?
Na1 O32 2.455(11) . ?
Na1 O34 2.556(11) . ?
Na1 O51 2.381(10) . ?
Na2 O6 2.352(12) . ?
Na2 O12 2.748(11) . ?
Na2 O13 2.419(11) . ?
Na2 O30 2.602(11) . ?
Na2 O32 2.486(10) . ?
Na2 O38 2.776(11) . ?
Na2 O50 2.932(11) . ?
Na2 O51 2.341(12) . ?
Na3 Na3 0.000(16) 7_575 ?
Na3 O14 2.761(14) . ?
Na3 O14 2.761(14) 7_575 ?
Na3 O27 2.380(11) . ?
Na3 O27 2.380(11) 7_575 ?
Na3 O36 2.726(17) . ?
Na3 O39 2.72(2) . ?
Na3 O44 2.163(15) . ?
Na4 O2 2.318(11) . ?
Na4 O14 2.329(11) . ?
Na4 O18 2.690(11) . ?
Na4 O21 2.407(13) . ?
Na4 O27 2.563(13) . ?
Na4 O39 2.831(8) . ?
Na4 O49 2.413(13) . ?
O7 C51 1.262(17) . ?
O14 C48 1.304(17) . ?
O16 C48 1.246(16) . ?
O18 C49 1.280(16) . ?
O26 C51 1.280(19) . ?
O27 C50 1.277(19) . ?
O30 C50 1.237(17) . ?
O51 C49 1.227(17) . ?
C24 C25 1.3900 . ?
C24 C29 1.3900 . ?
C25 H25 0.9500 . ?
C25 C26 1.3900 . ?
C26 H26 0.9500 . ?
C26 C27 1.3900 . ?
C27 H27 0.9500 . ?
C27 C28 1.3900 . ?
C28 H28 0.9500 . ?
C28 C29 1.3900 . ?
C29 H29 0.9500 . ?
C36 C37 1.3900 . ?
C36 C41 1.3900 . ?
C37 H37 0.9500 . ?
C37 C38 1.3900 . ?
C38 H38 0.9500 . ?
C38 C39 1.3900 . ?
C39 H39 0.9500 . ?
C39 C40 1.3900 . ?
C40 C41 1.3900 . ?
C51 C50 1.53(2) . ?
C1 C6 1.3900 . ?
C1 C2 1.3900 . ?
C6 H6 0.9500 . ?
C6 C5 1.3900 . ?
C5 H5 0.9500 . ?
C5 C4 1.3900 . ?
C4 H4 0.9500 . ?
C4 C3 1.3900 . ?
C3 H3 0.9500 . ?
C3 C2 1.3900 . ?
C2 H2 0.9500 . ?
C48 C49 1.58(2) . ?
C30 C31 1.3900 . ?
C30 C35 1.3900 . ?
C31 H31 0.9500 . ?
C31 C32 1.3900 . ?
C32 H32 0.9500 . ?
C32 C33 1.3900 . ?
C33 H33 0.9500 . ?
C33 C34 1.3900 . ?
C34 H34 0.9500 . ?
C34 C35 1.3900 . ?
C35 H35 0.9500 . ?
C10 H10 0.9500 . ?
C10 C9 1.3900 . ?
C10 C11 1.3900 . ?
C9 H9 0.9500 . ?
C9 C8 1.3900 . ?
C8 H8 0.9500 . ?
C8 C7 1.3900 . ?
C7 C12 1.3900 . ?
C12 H12 0.9500 . ?
C12 C11 1.3900 . ?
C11 H11 0.9500 . ?
C42 C47 1.3900 . ?
C42 C43 1.3900 . ?
C47 H47 0.9500 . ?
C47 C46 1.3900 . ?
C46 H46 0.9500 . ?
C46 C45 1.3900 . ?
C45 H45 0.9500 . ?
C45 C44 1.3900 . ?
C44 H44 0.9500 . ?
C44 C43 1.3900 . ?
C43 H43 0.9500 . ?
C19 C20 1.3900 . ?
C19 C52 1.3900 . ?
C20 H20 0.9500 . ?
C20 C21 1.3900 . ?
C21 H21 0.9500 . ?
C21 C22 1.3900 . ?
C22 H22 0.9500 . ?
C22 C23 1.3900 . ?
C23 H23 0.9500 . ?
C23 C52 1.3900 . ?
C52 H52 0.9500 . ?
C13 C18 1.3900 . ?
C13 C14 1.3900 . ?
C18 H18 0.9500 . ?
C18 C17 1.3900 . ?
C17 H17 0.9500 . ?
C17 C16 1.3900 . ?
C16 H16 0.9500 . ?
C16 C15 1.3900 . ?
C15 H15 0.9500 . ?
C15 C14 1.3900 . ?
C14 H14 0.9500 . ?

loop_
_geom_torsion_atom_site_label_1
_geom_torsion_atom_site_label_2
_geom_torsion_atom_site_label_3
_geom_torsion_atom_site_label_4
_geom_torsion
_geom_torsion_site_symmetry_1
_geom_torsion_site_symmetry_2
_geom_torsion_site_symmetry_3
_geom_torsion_site_symmetry_4
_geom_torsion_publ_flag
W3 O18 C49 O51 40(2) . . . . ?
W3 O18 C49 C48 -136.4(11) . . . . ?
V4 O16 C48 O14 14(3) . . . . ?
V4 O16 C48 C49 -157.7(10) . . . . ?
V6 O26 C51 O7 179.0(12) . . . . ?
V6 O26 C51 C50 -2.6(18) . . . . ?
V6 O30 C50 O27 -175.9(13) . . . . ?
V6 O30 C50 C51 -3.4(16) . . . . ?
V7 O7 C51 O26 -178.6(11) . . . . ?
V7 O7 C51 C50 3.0(19) . . . . ?
V7 O27 C50 O30 175.3(13) . . . . ?
V7 O27 C50 C51 2.6(15) . . . . ?
V9 O14 C48 O16 -19(2) . . . . ?
V9 O14 C48 C49 151.3(12) . . . . ?
P1 C1 C6 C5 -174.2(18) . . . . ?
P1 C1 C2 C3 174.1(18) . . . . ?
P2 C7 C12 C11 176.1(10) . . . . ?
P3 C13 C18 C17 -178(2) . . . . ?
P3 C13 C14 C15 178(2) . . . . ?
P4 C19 C20 C21 180.0(10) . . . . ?
P4 C19 C52 C23 -180.0(11) . . . . ?
P5 C24 C25 C26 179.2(10) . . . . ?
P5 C24 C29 C28 -179.2(10) . . . . ?
P6 C30 C31 C32 178.9(9) . . . . ?
P6 C30 C35 C34 -178.9(9) . . . . ?
P7 C36 C37 C38 -179.6(11) . . . . ?
P7 C36 C41 C40 179.5(12) . . . . ?
P8 C42 C47 C46 178.9(10) . . . . ?
P8 C42 C43 C44 -178.9(10) . . . . ?
Na1 O16 C48 O14 -172.9(12) . . . . ?
Na1 O16 C48 C49 15.7(17) . . . . ?
Na1 O51 C49 O18 -150.3(13) . . . . ?
Na1 O51 C49 C48 26.2(17) . . . . ?
Na2 W1 O32 V1 117.1(8) . . . . ?
Na2 W1 O32 V1 -51.7(10) 7_575 . . . ?
Na2 W1 O32 Na1 67.1(10) 7_575 . . . ?
Na2 W1 O32 Na1 -124.1(9) . . . . ?
Na2 W1 O32 Na2 -168.9(4) 7_575 . . . ?
Na2 W1 O44 Na3 -85.61(9) . . . . ?
Na2 W1 O44 Na3 85.61(9) 7_575 . . . ?
Na2 W1 O44 Na3 85.61(9) 7_575 . . 7_575 ?
Na2 W1 O44 Na3 -85.61(9) . . . 7_575 ?
Na2 O30 C50 O27 48(3) . . . . ?
Na2 O30 C50 C51 -139.9(17) . . . . ?
Na2 O51 C49 O18 91.8(17) . . . . ?
Na2 O51 C49 C48 -91.7(15) . . . . ?
Na3 O14 C48 O16 94.7(16) 7_575 . . . ?
Na3 O14 C48 O16 94.7(16) . . . . ?
Na3 O14 C48 C49 -94.7(15) . . . . ?
Na3 O14 C48 C49 -94.7(15) 7_575 . . . ?
Na3 O27 C50 O30 63(2) . . . . ?
Na3 O27 C50 O30 63(2) 7_575 . . . ?
Na3 O27 C50 C51 -110.0(12) 7_575 . . . ?
Na3 O27 C50 C51 -110.0(12) . . . . ?
Na4 V9 O39 Na3 72.9(4) 7_575 . . . ?
Na4 V9 O39 Na3 -72.9(4) . . . . ?
Na4 V9 O39 Na3 72.9(4) 7_575 . . 7_575 ?
Na4 V9 O39 Na3 -72.9(4) . . . 7_575 ?
Na4 V9 O39 Na4 145.9(8) 7_575 . . . ?
Na4 V9 O39 Na4 -145.9(8) . . . 7_575 ?
Na4 V9 O42 V4 -64.4(3) 7_575 . . . ?
Na4 V9 O42 V4 64.4(3) . . . . ?
Na4 O14 C48 O16 -177.7(12) . . . . ?
Na4 O14 C48 C49 -7.0(19) . . . . ?
Na4 O18 C49 O51 -149.0(14) . . . . ?
Na4 O18 C49 C48 34.5(15) . . . . ?
Na4 O27 C50 O30 -66(2) . . . . ?
Na4 O27 C50 C51 120.9(15) . . . . ?
O1 P1 O1 V1 -31.3(12) 7_575 . . . ?
O1 P1 O1 Na1 -136.4(4) 7_575 . . . ?
O1 P1 O4 Na1 -8.4(7) 7_575 . . 7_575 ?
O1 P1 O4 Na1 8.4(7) . . . . ?
O1 P1 O4 Na1 135.8(5) 7_575 . . . ?
O1 P1 O4 Na1 -135.8(5) . . . 7_575 ?
O1 P1 C1 C6 134.4(11) 7_575 . . . ?
O1 P1 C1 C6 -105.6(11) . . . . ?
O1 P1 C1 C2 -39.7(13) 7_575 . . . ?
O1 P1 C1 C2 80.3(12) . . . . ?
O2 P5 O17 V5 -7.9(13) . . . . ?
O2 P5 O41 V7 -14(2) . . . . ?
O2 P5 C24 C25 -58.8(9) . . . . ?
O2 P5 C24 C29 120.5(8) . . . . ?
O3 P7 O25 V9 85.8(17) . . . . ?
O3 P7 O49 V2 24.3(11) . . . . ?
O3 P7 O49 Na4 -109.0(8) . . . . ?
O3 P7 C36 C37 -66.5(10) . . . . ?
O3 P7 C36 C41 114.0(10) . . . . ?
O4 P1 O1 V1 95.6(9) . . . . ?
O4 P1 O1 Na1 -9.5(7) . . . . ?
O4 P1 C1 C6 14.2(13) . . . . ?
O4 P1 C1 C2 -160.0(9) . . . . ?
O5 W2 O5 V6 -167.5(7) 7_575 . . . ?
O6 P6 O31 W2 25.4(10) . . . . ?
O6 P6 O50 V1 -66(3) . . . . ?
O6 P6 O50 Na2 -0.4(5) . . . . ?
O6 P6 C30 C31 -143.2(7) . . . . ?
O6 P6 C30 C35 35.7(9) . . . . ?
O7 C51 C50 O27 -4(2) . . . . ?
O7 C51 C50 O30 -177.3(14) . . . . ?
O9 P8 O22 V4 -59.9(12) . . . . ?
O9 P8 O24 V10 -29.6(11) . . . . ?
O9 P8 O24 Na1 106.3(7) . . . . ?
O9 P8 C42 C47 -111.4(8) . . . . ?
O9 P8 C42 C43 67.5(9) . . . . ?
O10 W1 O32 V1 66.6(6) . . . . ?
O10 W1 O32 Na1 -174.6(6) . . . . ?
O10 W1 O32 Na2 -50.5(7) . . . . ?
O10 W1 O44 Na3 0.000(2) . . . 7_575 ?
O10 W1 O44 Na3 0.000(2) . . . . ?
O10 W2 O5 V6 -80.1(10) . . . . ?
O12 P4 O34 V10 121.2(10) . . . . ?
O12 P4 O34 Na1 17.0(6) . . . . ?
O12 P4 O38 V8 -121.2(10) . . . . ?
O12 P4 O38 Na2 -23.7(6) . . . . ?
O12 P4 C19 C20 179.2(7) . . . . ?
O12 P4 C19 C52 -0.8(10) . . . . ?
O13 P2 O29 V5 -12.9(13) . . . . ?
O13 P2 O48 V6 -1.7(19) . . . . ?
O13 P2 C7 C8 95.6(8) . . . . ?
O13 P2 C7 C12 -80.4(8) . . . . ?
O14 V9 O39 Na3 45.9(3) 7_575 . . 7_575 ?
O14 V9 O39 Na3 -45.9(3) . . . 7_575 ?
O14 V9 O39 Na3 45.9(3) 7_575 . . . ?
O14 V9 O39 Na3 -45.9(3) . . . . ?
O14 V9 O39 Na4 118.9(5) 7_575 . . . ?
O14 V9 O39 Na4 -27.0(4) 7_575 . . 7_575 ?
O14 V9 O39 Na4 -118.9(5) . . . 7_575 ?
O14 V9 O39 Na4 27.0(4) . . . . ?
O14 V9 O42 V4 -45.3(3) 7_575 . . . ?
O14 V9 O42 V4 45.3(3) . . . . ?
O14 C48 C49 O18 -24(2) . . . . ?
O14 C48 C49 O51 159.3(15) . . . . ?
O16 C48 C49 O18 147.7(14) . . . . ?
O16 C48 C49 O51 -29(2) . . . . ?
O17 P5 O2 V2 -20.8(12) . . . . ?
O17 P5 O2 Na4 100.2(7) . . . . ?
O17 P5 O41 V7 -141.1(19) . . . . ?
O17 P5 C24 C25 62.5(9) . . . . ?
O17 P5 C24 C29 -118.2(8) . . . . ?
O21 P3 O21 V7 6.0(16) 7_575 . . . ?
O21 P3 O21 Na4 134.0(6) 7_575 . . . ?
O21 P3 O39 Na3 63.2(6) . . . . ?
O21 P3 O39 Na3 63.2(6) . . . 7_575 ?
O21 P3 O39 Na3 -63.2(6) 7_575 . . . ?
O21 P3 O39 Na3 -63.2(6) 7_575 . . 7_575 ?
O21 P3 O39 Na4 -135.7(6) 7_575 . . . ?
O21 P3 O39 Na4 9.4(7) 7_575 . . 7_575 ?
O21 P3 O39 Na4 -9.4(7) . . . . ?
O21 P3 O39 Na4 135.7(6) . . . 7_575 ?
O21 P3 C13 C18 -82.4(15) . . . . ?
O21 P3 C13 C18 41.9(17) 7_575 . . . ?
O21 P3 C13 C14 -135.8(14) 7_575 . . . ?
O21 P3 C13 C14 99.9(15) . . . . ?
O22 P8 O9 V3 148.0(10) . . . . ?
O22 P8 O24 V10 -155.7(7) . . . . ?
O22 P8 O24 Na1 -19.7(7) . . . . ?
O22 P8 C42 C47 8.0(9) . . . . ?
O22 P8 C42 C43 -173.1(8) . . . . ?
O24 P8 O9 V3 22.5(13) . . . . ?
O24 P8 O22 V4 66.4(11) . . . . ?
O24 P8 C42 C47 126.5(8) . . . . ?
O24 P8 C42 C43 -54.6(9) . . . . ?
O25 V9 O39 Na3 -135.9(4) . . . 7_575 ?
O25 V9 O39 Na3 135.9(4) 7_575 . . . ?
O25 V9 O39 Na3 135.9(4) 7_575 . . 7_575 ?
O25 V9 O39 Na3 -135.9(4) . . . . ?
O25 V9 O39 Na4 62.9(6) 7_575 . . 7_575 ?
O25 V9 O39 Na4 151.2(5) . . . 7_575 ?
O25 V9 O39 Na4 -62.9(6) . . . . ?
O25 V9 O39 Na4 -151.2(5) 7_575 . . . ?
O25 V9 O42 V4 135.7(4) . . . . ?
O25 V9 O42 V4 -135.7(4) 7_575 . . . ?
O25 P7 O3 V3 -103.2(12) . . . . ?
O25 P7 O49 V2 149.7(8) . . . . ?
O25 P7 O49 Na4 16.4(9) . . . . ?
O25 P7 C36 C37 175.7(8) . . . . ?
O25 P7 C36 C41 -3.9(11) . . . . ?
O26 C51 C50 O27 177.6(13) . . . . ?
O26 C51 C50 O30 4(2) . . . . ?
O29 P2 O13 V8 44.5(10) . . . . ?
O29 P2 O13 Na2 -107.7(8) . . . . ?
O29 P2 O48 V6 125.2(16) . . . . ?
O29 P2 C7 C8 -26.1(10) . . . . ?
O29 P2 C7 C12 157.9(7) . . . . ?
O31 W2 O5 V6 -57(2) 7_575 . . . ?
O31 W2 O5 V6 -0.1(11) . . . . ?
O31 P6 O6 V6 21.6(11) . . . . ?
O31 P6 O6 Na2 -126.7(6) . . . . ?
O31 P6 O50 V1 61(3) . . . . ?
O31 P6 O50 Na2 127.0(5) . . . . ?
O31 P6 C30 C31 95.9(8) . . . . ?
O31 P6 C30 C35 -85.2(8) . . . . ?
O32 W1 O32 V1 -57.8(9) 7_575 . . . ?
O32 W1 O32 Na1 61.0(9) 7_575 . . . ?
O32 W1 O32 Na2 -174.93(17) 7_575 . . . ?
O32 W1 O44 Na3 -118.1(4) . . . . ?
O32 W1 O44 Na3 118.1(4) 7_575 . . 7_575 ?
O32 W1 O44 Na3 118.1(4) 7_575 . . . ?
O32 W1 O44 Na3 -118.1(4) . . . 7_575 ?
O33 W2 O5 V6 90.3(11) . . . . ?
O34 P4 O12 V1 91(4) . . . . ?
O34 P4 O12 Na1 -16.9(6) . . . . ?
O34 P4 O12 Na2 -99.2(5) . . . . ?
O34 P4 O38 V8 0.8(12) . . . . ?
O34 P4 O38 Na2 98.3(6) . . . . ?
O34 P4 C19 C20 59.2(9) . . . . ?
O34 P4 C19 C52 -120.8(8) . . . . ?
O38 P4 O12 V1 -145(4) . . . . ?
O38 P4 O12 Na1 106.4(6) . . . . ?
O38 P4 O12 Na2 24.0(6) . . . . ?
O38 P4 O34 V10 -1.0(12) . . . . ?
O38 P4 O34 Na1 -105.2(5) . . . . ?
O38 P4 C19 C20 -61.6(9) . . . . ?
O38 P4 C19 C52 118.3(9) . . . . ?
O39 V9 O42 V4 0.000(2) . . . . ?
O39 P3 O21 V7 -116.6(10) . . . . ?
O39 P3 O21 Na4 11.5(8) . . . . ?
O39 P3 C13 C18 161.5(12) . . . . ?
O39 P3 C13 C14 -16.2(18) . . . . ?
O41 P5 O2 V2 -147.2(9) . . . . ?
O41 P5 O2 Na4 -26.2(8) . . . . ?
O41 P5 O17 V5 118.0(10) . . . . ?
O41 P5 C24 C25 -178.1(8) . . . . ?
O41 P5 C24 C29 1.2(10) . . . . ?
O42 V9 O39 Na3 0.000(4) . . . . ?
O42 V9 O39 Na3 0.000(4) . . . 7_575 ?
O42 V9 O39 Na4 -72.9(4) . . . 7_575 ?
O42 V9 O39 Na4 72.9(4) . . . . ?
O44 W1 O32 V1 -176.6(6) . . . . ?
O44 W1 O32 Na1 -57.8(8) . . . . ?
O44 W1 O32 Na2 66.3(7) . . . . ?
O48 P2 O13 V8 170.7(8) . . . . ?
O48 P2 O13 Na2 18.5(9) . . . . ?
O48 P2 O29 V5 -138.9(10) . . . . ?
O48 P2 C7 C8 -145.9(8) . . . . ?
O48 P2 C7 C12 38.1(8) . . . . ?
O49 P7 O3 V3 21.2(13) . . . . ?
O49 P7 O25 V9 -40.3(17) . . . . ?
O49 P7 C36 C37 55.7(10) . . . . ?
O49 P7 C36 C41 -123.8(10) . . . . ?
O50 P6 O6 V6 148.9(8) . . . . ?
O50 P6 O6 Na2 0.6(7) . . . . ?
O50 P6 O31 W2 -101.3(8) . . . . ?
O50 P6 C30 C31 -23.4(9) . . . . ?
O50 P6 C30 C35 155.5(7) . . . . ?
C24 P5 O2 V2 95.2(10) . . . . ?
C24 P5 O2 Na4 -143.8(5) . . . . ?
C24 P5 O17 V5 -125.0(10) . . . . ?
C24 P5 O41 V7 104(2) . . . . ?
C24 C25 C26 C27 0.0 . . . . ?
C25 C24 C29 C28 0.0 . . . . ?
C25 C26 C27 C28 0.0 . . . . ?
C26 C27 C28 C29 0.0 . . . . ?
C27 C28 C29 C24 0.0 . . . . ?
C29 C24 C25 C26 0.0 . . . . ?
C36 P7 O3 V3 142.9(11) . . . . ?
C36 P7 O25 V9 -161.7(15) . . . . ?
C36 P7 O49 V2 -92.6(10) . . . . ?
C36 P7 O49 Na4 134.1(7) . . . . ?
C36 C37 C38 C39 0.0 . . . . ?
C37 C36 C41 C40 0.0 . . . . ?
C37 C38 C39 C40 0.0 . . . . ?
C38 C39 C40 C41 0.0 . . . . ?
C39 C40 C41 C36 0.0 . . . . ?
C41 C36 C37 C38 0.0 . . . . ?
C1 P1 O1 V1 -147.2(9) . . . . ?
C1 P1 O1 Na1 107.7(7) . . . . ?
C1 P1 O4 Na1 -107.4(9) . . . . ?
C1 P1 O4 Na1 108.4(9) . . . 7_575 ?
C1 C6 C5 C4 0.0 . . . . ?
C6 C1 C2 C3 0.0 . . . . ?
C6 C5 C4 C3 0.0 . . . . ?
C5 C4 C3 C2 0.0 . . . . ?
C4 C3 C2 C1 0.0 . . . . ?
C2 C1 C6 C5 0.0 . . . . ?
C30 P6 O6 V6 -94.6(9) . . . . ?
C30 P6 O6 Na2 117.1(6) . . . . ?
C30 P6 O31 W2 143.7(7) . . . . ?
C30 P6 O50 V1 176(3) . . . . ?
C30 P6 O50 Na2 -118.5(5) . . . . ?
C30 C31 C32 C33 0.0 . . . . ?
C31 C30 C35 C34 0.0 . . . . ?
C31 C32 C33 C34 0.0 . . . . ?
C32 C33 C34 C35 0.0 . . . . ?
C33 C34 C35 C30 0.0 . . . . ?
C35 C30 C31 C32 0.0 . . . . ?
C10 C9 C8 C7 0.0 . . . . ?
C9 C10 C11 C12 0.0 . . . . ?
C9 C8 C7 P2 -175.9(10) . . . . ?
C9 C8 C7 C12 0.0 . . . . ?
C8 C7 C12 C11 0.0 . . . . ?
C7 P2 O13 V8 -74.3(10) . . . . ?
C7 P2 O13 Na2 133.5(7) . . . . ?
C7 P2 O29 V5 104.8(11) . . . . ?
C7 P2 O48 V6 -117.0(16) . . . . ?
C7 C12 C11 C10 0.0 . . . . ?
C11 C10 C9 C8 0.0 . . . . ?
C42 P8 O9 V3 -97.4(12) . . . . ?
C42 P8 O22 V4 -176.4(10) . . . . ?
C42 P8 O24 V10 89.7(9) . . . . ?
C42 P8 O24 Na1 -134.4(6) . . . . ?
C42 C47 C46 C45 0.0 . . . . ?
C47 C42 C43 C44 0.0 . . . . ?
C47 C46 C45 C44 0.0 . . . . ?
C46 C45 C44 C43 0.0 . . . . ?
C45 C44 C43 C42 0.0 . . . . ?
C43 C42 C47 C46 0.0 . . . . ?
C19 P4 O12 V1 -28(4) . . . . ?
C19 P4 O12 Na1 -136.3(5) . . . . ?
C19 P4 O12 Na2 141.4(5) . . . . ?
C19 P4 O34 V10 -118.8(10) . . . . ?
C19 P4 O34 Na1 137.0(5) . . . . ?
C19 P4 O38 V8 119.8(10) . . . . ?
C19 P4 O38 Na2 -142.7(5) . . . . ?
C19 C20 C21 C22 0.0 . . . . ?
C20 C19 C52 C23 0.0 . . . . ?
C20 C21 C22 C23 0.0 . . . . ?
C21 C22 C23 C52 0.0 . . . . ?
C22 C23 C52 C19 0.0 . . . . ?
C52 C19 C20 C21 0.0 . . . . ?
C13 P3 O21 V7 127.1(11) . . . . ?
C13 P3 O21 Na4 -104.8(9) . . . . ?
C13 P3 O39 Na3 176.3(11) . . . . ?
C13 P3 O39 Na3 176.3(11) . . . 7_575 ?
C13 P3 O39 Na4 103.7(11) . . . . ?
C13 P3 O39 Na4 -111.1(11) . . . 7_575 ?
C13 C18 C17 C16 0.0 . . . . ?
C18 C13 C14 C15 0.0 . . . . ?
C18 C17 C16 C15 0.0 . . . . ?
C17 C16 C15 C14 0.0 . . . . ?
C16 C15 C14 C13 0.0 . . . . ?
C14 C13 C18 C17 0.0 . . . . ?

loop_
_smtbx_masks_void_nr
_smtbx_masks_void_average_x
_smtbx_masks_void_average_y
_smtbx_masks_void_average_z
_smtbx_masks_void_volume
_smtbx_masks_void_count_electrons
_smtbx_masks_void_content
1 -0.086 -0.522 -0.550 8880.9 2317.2 '36 C2N1H8,16 C3N1O1H7,40 CH3OH'
